data_4116841
loop_
_publ_author_name
'Xinyi Wei'
'Michael H. Dickman'
'Michael T. Pope'

_publ_contact_author
;
      Prof. Michael T. Pope
      Department of Chemistry
      Georgetown University
      Washington, D.C. 20057
      USA
;
_publ_contact_author_email POPE@GUVAX.ACC.GEORGETOWN.EDU
_publ_contact_author_fax '202 687 6209'
_publ_contact_author_phone '202 687 6253'
_publ_section_title
;
 Rhodium-Carbon Bond Formation in Aqueous Solution. Synthesis, Structure,
 and Reactivity of the Functionalized Heteropolytungstates,
 [XW11O39RhCH2COOH]5,6- (X = P, Si)
;
_journal_name_full 'Journal of the American Chemical Society'
_journal_page_first 10254
_journal_page_last 10255
_journal_paper_doi 10.1021/ja980993p
_journal_volume 120
_journal_year 1998
_chemical_compound_source synthesized
_chemical_formula_sum 'C2 Cs6 O44 Rh Si W11'
_chemical_formula_weight 3678.83
_chemical_name_systematic
; 
 ? 
;
_space_group_IT_number 14
_symmetry_cell_setting monoclinic
_symmetry_space_group_name_Hall '-P 2yn'
_symmetry_space_group_name_H-M 'P 1 21/n 1'
_atom_sites_solution_primary direct
_atom_sites_solution_secondary difmap
_audit_creation_method SHELXL
_cell_angle_alpha 90.00
_cell_angle_beta 94.4080(10)
_cell_angle_gamma 90.00
_cell_formula_units_Z 4
_cell_length_a 11.2577(2)
_cell_length_b 22.9293(5)
_cell_length_c 17.6274(4)
_cell_measurement_reflns_used 8192
_cell_measurement_temperature 173(2)
_cell_measurement_theta_max 30.56
_cell_measurement_theta_min 1.46
_cell_volume 4536.72(16)
_computing_cell_refinement 'Siemens SAINT'
_computing_data_collection 'Siemens SMART'
_computing_data_reduction 'Siemens SAINT'
_computing_molecular_graphics 'Siemens SHELXTL'
_computing_publication_material 'Siemens SHELXTL'
_computing_structure_refinement 'SHELXL-93 (Sheldrick, 1993)'
_computing_structure_solution 'SHELXS-86 (Sheldrick, 1990)'
_diffrn_ambient_temperature 173(2)
_diffrn_measurement_device 'Siemens SMART CCD'
_diffrn_measurement_method '\w scans'
_diffrn_radiation_monochromator graphite
_diffrn_radiation_source 'normal-focus sealed tube'
_diffrn_radiation_type MoK\a
_diffrn_radiation_wavelength 0.71073
_diffrn_reflns_av_R_equivalents 0.0836
_diffrn_reflns_av_sigmaI/netI 0.0566
_diffrn_reflns_limit_h_max 13
_diffrn_reflns_limit_h_min -16
_diffrn_reflns_limit_k_max 30
_diffrn_reflns_limit_k_min -32
_diffrn_reflns_limit_l_max 25
_diffrn_reflns_limit_l_min -24
_diffrn_reflns_number 45857
_diffrn_reflns_theta_max 30.56
_diffrn_reflns_theta_min 1.46
_diffrn_standards_decay_% 0
_exptl_absorpt_coefficient_mu 32.996
_exptl_absorpt_correction_T_max 0.0227
_exptl_absorpt_correction_T_min 0.0013
_exptl_absorpt_correction_type Blessing
_exptl_crystal_colour red
_exptl_crystal_density_diffrn 5.386
_exptl_crystal_description plate
_exptl_crystal_F_000 6268
_exptl_crystal_size_max 0.18
_exptl_crystal_size_mid 0.16
_exptl_crystal_size_min 0.08
_refine_diff_density_max 3.804
_refine_diff_density_min -2.777
_refine_diff_density_rms 0.554
_refine_ls_extinction_method none
_refine_ls_goodness_of_fit_all 1.113
_refine_ls_goodness_of_fit_obs 1.159
_refine_ls_matrix_type full
_refine_ls_number_parameters 588
_refine_ls_number_reflns 13478
_refine_ls_number_restraints 0
_refine_ls_restrained_S_all 1.113
_refine_ls_restrained_S_obs 1.159
_refine_ls_R_factor_all 0.0820
_refine_ls_R_factor_obs 0.0667
_refine_ls_shift/esd_max -0.002
_refine_ls_shift/esd_mean 0.000
_refine_ls_structure_factor_coef Fsqd
_refine_ls_weighting_details 'w=1/[\s^2^(Fo^2^)+(0.0748P)^2^+160.0000P] where P=(Fo^2^+2Fc^2^)/3'
_refine_ls_weighting_scheme calc
_refine_ls_wR_factor_all 0.1708
_refine_ls_wR_factor_obs 0.1612
_reflns_number_observed 11126
_reflns_number_total 13478
_reflns_observed_criterion >2sigma(I)
_cod_data_source_file ja980993p.cif
_cod_data_source_block siw
_cod_depositor_comments
;
The following automatic conversions were performed:

'_refine_ls_weighting_scheme' value 'calc
w=1/[\s^2^(Fo^2^)+(0.0748P)^2^+160.0000P] where P=(Fo^2^+2Fc^2^)/3'
was changed to 'calc'. New tag '_refine_ls_weighting_details' was
created. The value of the new tag was set to
'w=1/[\s^2^(Fo^2^)+(0.0748P)^2^+160.0000P] where P=(Fo^2^+2Fc^2^)/3'.

Automatic conversion script
Id: cif_fix_values 3143 2015-03-26 13:38:13Z robertas 
;
_cod_original_cell_volume 4536.7(2)
_cod_database_code 4116841

loop_
_symmetry_equiv_pos_as_xyz
'x, y, z'
'-x+1/2, y+1/2, -z+1/2'
'-x, -y, -z'
'x-1/2, -y-1/2, z-1/2'

loop_
_atom_site_aniso_label
_atom_site_aniso_U_11
_atom_site_aniso_U_22
_atom_site_aniso_U_33
_atom_site_aniso_U_23
_atom_site_aniso_U_13
_atom_site_aniso_U_12
W1 0.0313(3) 0.0275(3) 0.0299(3) -0.0015(2) 0.0013(2) -0.0015(2)
W2 0.0306(3) 0.0247(3) 0.0301(3) -0.0014(2) 0.0037(2) -0.0011(2)
W3 0.0337(3) 0.0305(3) 0.0292(3) -0.0031(2) 0.0038(2) -0.0023(3)
W4 0.0306(3) 0.0301(3) 0.0312(3) -0.0032(2) 0.0011(2) -0.0004(2)
W5 0.0335(4) 0.0309(3) 0.0344(3) -0.0062(3) 0.0048(3) -0.0002(3)
W6 0.0357(4) 0.0332(3) 0.0281(3) -0.0041(3) 0.0045(2) -0.0034(3)
W7 0.0389(4) 0.0279(3) 0.0316(3) 0.0026(2) 0.0026(3) -0.0017(3)
W8 0.0349(4) 0.0235(3) 0.0339(3) -0.0024(2) 0.0065(3) -0.0011(2)
W9 0.0304(3) 0.0312(3) 0.0321(3) -0.0046(3) 0.0031(2) -0.0039(3)
W10 0.0331(4) 0.0326(3) 0.0324(3) -0.0060(3) 0.0074(3) -0.0034(3)
W11 0.0370(4) 0.0265(3) 0.0336(3) -0.0015(2) 0.0074(3) -0.0046(3)
Si 0.032(2) 0.024(2) 0.025(2) -0.001(2) 0.004(2) -0.002(2)
Rh1 0.0249(6) 0.0284(6) 0.0230(5) -0.0011(4) 0.0017(4) 0.0024(4)
Cs1 0.0420(9) 0.0382(8) 0.0361(7) -0.0063(6) 0.0076(6) -0.0062(6)
Cs2 0.0523(7) 0.0300(5) 0.0375(5) 0.0032(4) -0.0078(5) -0.0046(5)
Cs3 0.0417(7) 0.0433(6) 0.0525(7) -0.0089(5) 0.0039(5) -0.0038(5)
Cs4 0.119(6) 0.034(2) 0.070(4) 0.004(2) -0.043(4) 0.001(3)
Cs4A 0.061(2) 0.048(2) 0.050(2) 0.0154(12) -0.0069(13) -0.0020(14)
Cs5 0.0369(6) 0.0449(7) 0.0466(6) 0.0012(5) 0.0042(5) -0.0029(5)
Cs6 0.0424(6) 0.0469(7) 0.0372(5) -0.0117(5) 0.0053(5) 0.0033(5)
Cs7 0.150(3) 0.094(2) 0.095(2) 0.046(2) 0.071(2) 0.042(2)
O1SI 0.025(6) 0.032(6) 0.034(6) -0.008(5) 0.009(4) -0.001(4)
O2SI 0.033(6) 0.025(5) 0.036(6) -0.005(5) 0.008(5) -0.001(5)
O3SI 0.022(5) 0.031(6) 0.029(5) -0.002(4) 0.005(4) 0.001(4)
O4SI 0.033(6) 0.027(6) 0.035(6) -0.012(5) 0.009(5) 0.002(5)
O1A 0.032(6) 0.044(7) 0.031(6) -0.005(5) -0.006(5) 0.002(5)
O1CR 0.040(7) 0.032(6) 0.031(6) -0.003(5) -0.003(5) -0.007(5)
O1BR 0.033(6) 0.025(5) 0.035(6) 0.009(5) 0.000(5) 0.003(4)
O1B 0.036(7) 0.026(6) 0.032(6) 0.000(4) 0.003(5) -0.005(5)
O2CR 0.033(6) 0.027(6) 0.044(7) -0.012(5) 0.002(5) -0.006(5)
O2BR 0.022(6) 0.034(6) 0.039(6) 0.005(5) 0.003(4) -0.007(4)
O2A 0.021(6) 0.041(7) 0.043(7) 0.001(5) 0.011(5) -0.001(5)
O3A 0.038(7) 0.041(7) 0.028(6) -0.011(5) 0.007(5) -0.005(5)
O4A 0.059(9) 0.056(9) 0.030(6) 0.006(6) -0.005(6) 0.015(7)
O5A 0.035(7) 0.038(7) 0.050(8) -0.007(6) 0.004(6) 0.008(5)
O6A 0.041(7) 0.037(7) 0.027(5) -0.007(5) 0.000(5) -0.010(5)
O7A 0.055(9) 0.034(7) 0.040(7) 0.002(6) 0.003(6) -0.005(6)
O8A 0.039(7) 0.027(6) 0.041(7) -0.011(5) 0.012(5) 0.002(5)
O9A 0.029(6) 0.038(7) 0.043(7) -0.011(5) 0.004(5) -0.016(5)
O9C 0.042(7) 0.028(6) 0.030(6) -0.002(5) 0.006(5) -0.005(5)
O10A 0.033(7) 0.051(8) 0.044(7) -0.008(6) 0.024(6) -0.006(6)
O10B 0.037(7) 0.037(7) 0.038(6) 0.007(5) 0.005(5) -0.010(5)
O11A 0.040(7) 0.030(6) 0.034(6) -0.005(5) 0.003(5) -0.004(5)
O1C1 0.034(6) 0.023(5) 0.040(6) -0.003(5) -0.004(5) 0.000(5)
O1C2 0.035(6) 0.030(6) 0.031(6) 0.006(5) 0.001(5) -0.002(5)
O2C2 0.040(7) 0.022(5) 0.034(6) -0.004(4) 0.008(5) 0.004(5)
O3C1 0.037(6) 0.014(5) 0.042(6) -0.001(4) 0.006(5) 0.000(4)
O3B1 0.032(6) 0.028(6) 0.040(6) -0.003(5) 0.011(5) -0.004(5)
O3C1 0.044(7) 0.030(6) 0.028(5) -0.010(5) 0.005(5) -0.011(5)
O3B2 0.033(6) 0.035(6) 0.037(6) -0.003(5) -0.002(5) 0.001(5)
O4B1 0.043(7) 0.029(6) 0.031(6) -0.005(5) -0.004(5) 0.004(5)
O4C1 0.026(6) 0.028(6) 0.043(7) -0.004(5) 0.003(5) -0.002(4)
O5B1 0.028(6) 0.034(6) 0.035(6) -0.006(5) 0.011(5) 0.006(5)
O5B2 0.033(7) 0.032(6) 0.038(6) -0.008(5) 0.000(5) 0.001(5)
O6C1 0.045(8) 0.032(6) 0.036(6) 0.001(5) 0.012(5) -0.010(5)
O6C2 0.038(7) 0.033(6) 0.038(6) -0.002(5) 0.001(5) 0.005(5)
O7B1 0.037(6) 0.021(5) 0.038(6) -0.001(4) 0.009(5) -0.003(4)
O7B2 0.040(7) 0.034(7) 0.043(7) 0.004(5) 0.008(6) 0.000(5)
O8B1 0.025(6) 0.032(6) 0.034(6) 0.004(5) 0.005(4) 0.003(4)
O9C1 0.027(6) 0.039(7) 0.044(7) 0.000(5) -0.005(5) 0.007(5)
C1 0.040(9) 0.025(7) 0.026(7) 0.001(6) 0.007(6) -0.002(6)

loop_
_atom_site_label
_atom_site_type_symbol
_atom_site_fract_x
_atom_site_fract_y
_atom_site_fract_z
_atom_site_U_iso_or_equiv
_atom_site_thermal_displace_type
_atom_site_occupancy
_atom_site_calc_flag
_atom_site_refinement_flags
_atom_site_disorder_group
W1 W 0.40922(6) 0.17806(3) 0.80338(4) 0.02963(14) Uani 1 d . .
W2 W 0.39225(6) 0.14559(3) 0.61752(4) 0.02842(14) Uani 1 d . .
W3 W 0.10398(6) 0.09516(3) 0.52026(4) 0.03109(15) Uani 1 d . .
W4 W -0.01596(6) 0.22129(3) 0.57864(4) 0.03070(15) Uani 1 d . .
W5 W -0.00400(7) 0.25823(3) 0.78079(4) 0.0328(2) Uani 1 d . .
W6 W 0.13570(7) 0.16907(3) 0.91014(4) 0.03226(15) Uani 1 d . .
W7 W 0.27542(7) 0.03316(3) 0.84775(4) 0.0328(2) Uani 1 d . .
W8 W 0.26448(6) -0.00010(3) 0.66122(4) 0.03058(15) Uani 1 d . .
W9 W -0.14168(6) 0.08971(3) 0.61400(4) 0.03118(15) Uani 1 d . .
W10 W -0.12465(7) 0.12649(3) 0.82024(4) 0.0324(2) Uani 1 d . .
W11 W 0.01749(7) -0.00862(3) 0.75491(4) 0.0321(2) Uani 1 d . .
Si Si 0.1318(4) 0.1304(2) 0.7163(2) 0.0271(8) Uani 1 d . .
Rh1 Rh 0.26256(11) 0.26031(6) 0.67980(7) 0.0254(2) Uani 1 d . .
Cs1 Cs 0.5000 0.0000 0.5000 0.0385(3) Uani 1 d S .
Cs2 Cs -0.20382(12) 0.16852(5) 0.39572(7) 0.0405(3) Uani 1 d . .
Cs3 Cs -0.39368(12) 0.02801(6) 0.74745(8) 0.0458(3) Uani 1 d . .
Cs4 Cs 0.5112(7) -0.1061(2) 0.9866(4) 0.077(2) Uani 0.40 d P .
Cs4A Cs 0.4566(3) -0.1032(2) 1.0055(2) 0.0532(8) Uani 0.60 d P .
Cs5 Cs -0.33786(11) 0.24815(6) 0.65579(7) 0.0428(3) Uani 1 d . .
Cs6 Cs -0.25044(12) 0.26149(6) 0.93871(7) 0.0420(3) Uani 1 d . .
Cs7 Cs 0.0000 0.0000 1.0000 0.1098(14) Uani 1 d S .
O1SI O 0.0490(10) 0.1344(5) 0.6363(7) 0.030(2) Uani 1 d . .
O2SI O 0.1613(11) 0.0624(5) 0.7384(7) 0.031(2) Uani 1 d . .
O3SI O 0.2584(10) 0.1648(5) 0.7082(6) 0.027(2) Uani 1 d . .
O4SI O 0.0634(11) 0.1601(5) 0.7842(7) 0.031(2) Uani 1 d . .
O1A O 0.5309(11) 0.1891(6) 0.8669(7) 0.036(3) Uani 1 d . .
O1CR O 0.1398(12) 0.2808(6) 0.7505(7) 0.035(3) Uani 1 d . .
O1BR O 0.3892(11) 0.2532(5) 0.7654(7) 0.031(2) Uani 1 d . .
O1B O 0.4859(11) 0.1520(5) 0.7157(7) 0.031(2) Uani 1 d . .
O2CR O 0.1282(11) 0.2538(5) 0.5988(8) 0.034(3) Uani 1 d . .
O2BR O 0.3783(10) 0.2246(5) 0.6097(7) 0.032(2) Uani 1 d . .
O2A O 0.5062(10) 0.1342(6) 0.5593(8) 0.035(3) Uani 1 d . .
O3A O 0.1272(12) 0.0740(6) 0.4297(7) 0.035(3) Uani 1 d . .
O4A O -0.0901(15) 0.2739(7) 0.5215(8) 0.049(4) Uani 1 d . .
O5A O -0.0723(12) 0.3242(6) 0.7960(8) 0.041(3) Uani 1 d . .
O6A O 0.1690(12) 0.1783(6) 1.0060(7) 0.035(3) Uani 1 d . .
O7A O 0.3552(14) 0.0014(6) 0.9235(8) 0.043(3) Uani 1 d . .
O8A O 0.3365(12) -0.0555(5) 0.6180(7) 0.035(3) Uani 1 d . .
O9A O -0.2767(11) 0.0599(6) 0.5873(8) 0.037(3) Uani 1 d . .
O9C O -0.0635(12) 0.0262(5) 0.6707(7) 0.033(3) Uani 1 d . .
O10A O -0.2535(12) 0.1096(7) 0.8590(8) 0.042(3) Uani 1 d . .
O10B O -0.0542(12) 0.0512(6) 0.8145(7) 0.037(3) Uani 1 d . .
O11A O -0.0741(12) -0.0675(5) 0.7693(7) 0.035(3) Uani 1 d . .
O1C1 O 0.2766(11) 0.1909(5) 0.8676(7) 0.032(2) Uani 1 d . .
O1C2 O 0.3776(11) 0.0962(5) 0.8260(7) 0.032(2) Uani 1 d . .
O2C2 O 0.3683(11) 0.0622(5) 0.6489(7) 0.032(2) Uani 1 d . .
O3C1 O 0.1636(11) 0.0303(5) 0.5806(7) 0.031(2) Uani 1 d . .
O3B1 O -0.0558(11) 0.0684(5) 0.5293(7) 0.033(3) Uani 1 d . .
O3C1 O 0.2571(12) 0.1315(5) 0.5491(7) 0.034(3) Uani 1 d . .
O3B2 O 0.0395(12) 0.1717(6) 0.4989(7) 0.035(3) Uani 1 d . .
O4B1 O -0.1583(12) 0.1659(5) 0.5756(7) 0.034(3) Uani 1 d . .
O4C1 O -0.0621(11) 0.2401(5) 0.6795(7) 0.032(2) Uani 1 d . .
O5B1 O -0.1383(11) 0.2077(6) 0.8097(7) 0.032(2) Uani 1 d . .
O5B2 O 0.0647(11) 0.2409(6) 0.8845(7) 0.035(3) Uani 1 d . .
O6C1 O -0.0258(13) 0.1385(6) 0.9141(7) 0.037(3) Uani 1 d . .
O6C2 O 0.1856(12) 0.0898(6) 0.8985(7) 0.037(3) Uani 1 d . .
O7B1 O 0.3347(11) -0.0097(5) 0.7652(7) 0.032(2) Uani 1 d . .
O7B2 O 0.1392(12) -0.0165(6) 0.8401(8) 0.039(3) Uani 1 d . .
O8B1 O 0.1282(10) -0.0433(5) 0.6934(7) 0.030(2) Uani 1 d . .
O9C1 O -0.1701(11) 0.1175(6) 0.7139(8) 0.037(3) Uani 1 d . .
C1 C 0.2947(16) 0.3440(7) 0.6616(9) 0.030(3) Uani 1 d . .
C2A C 0.3704(44) 0.3521(19) 0.6010(25) 0.051(9) Uiso 0.60 d P 1
O1AC O 0.4870(29) 0.3509(14) 0.6131(19) 0.062(7) Uiso 0.60 d P 1
O2AC O 0.3188(28) 0.3599(13) 0.5296(16) 0.052(6) Uiso 0.60 d P 1
C2B C 0.3262(47) 0.3524(20) 0.5826(28) 0.031(9) Uiso 0.40 d P 2
O1AD O 0.4371(35) 0.3498(17) 0.5721(22) 0.044(8) Uiso 0.40 d P 2
O2AD O 0.2462(56) 0.3569(26) 0.5284(32) 0.075(14) Uiso 0.40 d P 2
O1W O -0.3560(15) -0.0683(7) 0.6335(9) 0.052(4) Uiso 1 d . .
O2W O 0.5091(25) -0.0924(13) 0.8195(16) 0.041(6) Uiso 0.50 d P .
O3W O -0.4012(14) 0.3181(7) 0.8027(9) 0.049(3) Uiso 1 d . .
O4W O 0.1877(64) 0.0723(33) 1.0962(40) 0.057(16) Uiso 0.25 d P .
O5W O 0.6383(64) -0.0160(33) 0.9065(41) 0.058(16) Uiso 0.25 d P .

loop_
_atom_type_symbol
_atom_type_description
_atom_type_scat_dispersion_real
_atom_type_scat_dispersion_imag
_atom_type_scat_source
C C 0.0033 0.0016 'International Tables Vol C Tables 4.2.6.8 and 6.1.1.4'
O O 0.0106 0.0060 'International Tables Vol C Tables 4.2.6.8 and 6.1.1.4'
Si Si 0.0817 0.0704 'International Tables Vol C Tables 4.2.6.8 and 6.1.1.4'
Rh Rh -1.1178 0.9187 'International Tables Vol C Tables 4.2.6.8 and 6.1.1.4'
Cs Cs -0.3680 2.1192 'International Tables Vol C Tables 4.2.6.8 and 6.1.1.4'
W W -0.8490 6.8722 'International Tables Vol C Tables 4.2.6.8 and 6.1.1.4'

loop_
_geom_angle_atom_site_label_1
_geom_angle_atom_site_label_2
_geom_angle_atom_site_label_3
_geom_angle
_geom_angle_site_symmetry_1
_geom_angle_site_symmetry_3
O1A W1 O1BR 99.6(6) . .
O1A W1 O1B 100.6(6) . .
O1BR W1 O1B 92.7(5) . .
O1A W1 O1C2 99.0(6) . .
O1BR W1 O1C2 160.9(5) . .
O1B W1 O1C2 88.0(5) . .
O1A W1 O1C1 101.9(6) . .
O1BR W1 O1C1 89.6(5) . .
O1B W1 O1C1 156.7(5) . .
O1C2 W1 O1C1 82.4(5) . .
O1A W1 O3SI 174.1(5) . .
O1BR W1 O3SI 78.3(5) . .
O1B W1 O3SI 74.1(5) . .
O1C2 W1 O3SI 83.5(5) . .
O1C1 W1 O3SI 83.7(4) . .
O1A W1 Cs4A 44.0(5) . 3_657
O1BR W1 Cs4A 137.3(4) . 3_657
O1B W1 Cs4A 112.5(4) . 3_657
O1C2 W1 Cs4A 58.4(4) . 3_657
O1C1 W1 Cs4A 80.3(4) . 3_657
O3SI W1 Cs4A 140.2(3) . 3_657
O1A W1 Cs4 50.4(5) . 3_657
O1BR W1 Cs4 135.5(4) . 3_657
O1B W1 Cs4 121.4(4) . 3_657
O1C2 W1 Cs4 57.3(4) . 3_657
O1C1 W1 Cs4 70.2(4) . 3_657
O3SI W1 Cs4 134.5(3) . 3_657
Cs4A W1 Cs4 10.18(11) 3_657 3_657
O1A W1 Cs2 82.6(4) . 4_666
O1BR W1 Cs2 46.9(4) . 4_666
O1B W1 Cs2 139.0(4) . 4_666
O1C2 W1 Cs2 132.3(4) . 4_666
O1C1 W1 Cs2 51.1(3) . 4_666
O3SI W1 Cs2 99.6(3) . 4_666
Cs4A W1 Cs2 98.20(7) 3_657 4_666
Cs4 W1 Cs2 92.28(10) 3_657 4_666
O1A W1 Cs3 82.3(4) . 1_655
O1BR W1 Cs3 135.9(4) . 1_655
O1B W1 Cs3 44.5(4) . 1_655
O1C2 W1 Cs3 51.5(4) . 1_655
O1C1 W1 Cs3 133.5(3) . 1_655
O3SI W1 Cs3 95.3(3) . 1_655
Cs4A W1 Cs3 71.09(6) 3_657 1_655
Cs4 W1 Cs3 78.55(11) 3_657 1_655
Cs2 W1 Cs3 164.94(3) 4_666 1_655
O1A W1 Cs5 78.9(5) . 1_655
O1BR W1 Cs5 60.2(4) . 1_655
O1B W1 Cs5 43.4(4) . 1_655
O1C2 W1 Cs5 128.2(4) . 1_655
O1C1 W1 Cs5 149.1(3) . 1_655
O3SI W1 Cs5 95.3(3) . 1_655
Cs4A W1 Cs5 116.53(6) 3_657 1_655
Cs4 W1 Cs5 125.99(12) 3_657 1_655
Cs2 W1 Cs5 99.12(3) 4_666 1_655
Cs3 W1 Cs5 77.35(3) 1_655 1_655
O2A W2 O2BR 99.8(6) . .
O2A W2 O3C1 101.1(6) . .
O2BR W2 O3C1 93.5(5) . .
O2A W2 O1B 99.4(6) . .
O2BR W2 O1B 91.7(5) . .
O3C1 W2 O1B 157.7(5) . .
O2A W2 O2C2 98.1(6) . .
O2BR W2 O2C2 162.1(5) . .
O3C1 W2 O2C2 84.0(5) . .
O1B W2 O2C2 84.4(5) . .
O2A W2 O3SI 172.3(5) . .
O2BR W2 O3SI 78.9(5) . .
O3C1 W2 O3SI 86.5(5) . .
O1B W2 O3SI 73.2(5) . .
O2C2 W2 O3SI 83.3(4) . .
O2A W2 Cs5 65.5(4) . 1_655
O2BR W2 Cs5 58.0(4) . 1_655
O3C1 W2 Cs5 142.9(4) . 1_655
O1B W2 Cs5 55.8(3) . 1_655
O2C2 W2 Cs5 130.6(4) . 1_655
O3SI W2 Cs5 107.9(3) . 1_655
O2A W2 Cs6 83.4(4) . 4_665
O2BR W2 Cs6 52.3(4) . 4_665
O3C1 W2 Cs6 48.7(4) . 4_665
O1B W2 Cs6 143.6(3) . 4_665
O2C2 W2 Cs6 131.5(4) . 4_665
O3SI W2 Cs6 101.4(3) . 4_665
Cs5 W2 Cs6 94.34(3) 1_655 4_665
O2A W2 Cs1 47.3(4) . .
O2BR W2 Cs1 141.9(4) . .
O3C1 W2 Cs1 78.3(4) . .
O1B W2 Cs1 110.0(4) . .
O2C2 W2 Cs1 54.9(3) . .
O3SI W2 Cs1 136.5(3) . .
Cs5 W2 Cs1 108.68(3) 1_655 .
Cs6 W2 Cs1 98.54(2) 4_665 .
O2A W2 Cs3 78.7(4) . 1_655
O2BR W2 Cs3 136.5(4) . 1_655
O3C1 W2 Cs3 129.8(4) . 1_655
O1B W2 Cs3 46.9(4) . 1_655
O2C2 W2 Cs3 47.2(4) . 1_655
O3SI W2 Cs3 97.0(3) . 1_655
Cs5 W2 Cs3 83.36(3) 1_655 1_655
Cs6 W2 Cs3 161.23(3) 4_665 1_655
Cs1 W2 Cs3 64.99(2) . 1_655
O3A W3 O3B1 101.4(6) . .
O3A W3 O3C1 103.1(6) . .
O3B1 W3 O3C1 89.8(5) . .
O3A W3 O3B2 99.1(6) . .
O3B1 W3 O3B2 88.1(5) . .
O3C1 W3 O3B2 157.7(5) . .
O3A W3 O3C1 99.8(6) . .
O3B1 W3 O3C1 158.8(5) . .
O3C1 W3 O3C1 85.5(5) . .
O3B2 W3 O3C1 88.5(6) . .
O3A W3 O1SI 171.0(6) . .
O3B1 W3 O1SI 74.9(5) . .
O3C1 W3 O1SI 85.3(5) . .
O3B2 W3 O1SI 72.7(5) . .
O3C1 W3 O1SI 84.1(5) . .
O3A W3 Cs6 78.5(5) . 4_665
O3B1 W3 Cs6 135.0(4) . 4_665
O3C1 W3 Cs6 134.6(4) . 4_665
O3B2 W3 Cs6 48.5(4) . 4_665
O3C1 W3 Cs6 50.3(4) . 4_665
O1SI W3 Cs6 98.1(3) . 4_665
O3A W3 Cs2 79.0(5) . .
O3B1 W3 Cs2 56.2(4) . .
O3C1 W3 Cs2 145.1(4) . .
O3B2 W3 Cs2 42.8(4) . .
O3C1 W3 Cs2 128.9(4) . .
O1SI W3 Cs2 92.2(3) . .
Cs6 W3 Cs2 80.27(3) 4_665 .
O4A W4 O2CR 102.2(7) . .
O4A W4 O4C1 103.1(6) . .
O2CR W4 O4C1 91.6(5) . .
O4A W4 O3B2 98.8(6) . .
O2CR W4 O3B2 92.9(6) . .
O4C1 W4 O3B2 156.2(5) . .
O4A W4 O4B1 94.4(7) . .
O2CR W4 O4B1 163.4(6) . .
O4C1 W4 O4B1 84.1(5) . .
O3B2 W4 O4B1 84.9(5) . .
O4A W4 O1SI 164.8(6) . .
O2CR W4 O1SI 91.2(5) . .
O4C1 W4 O1SI 83.5(5) . .
O3B2 W4 O1SI 73.0(5) . .
O4B1 W4 O1SI 72.4(5) . .
O4A W4 Cs2 62.1(5) . .
O2CR W4 Cs2 135.6(4) . .
O4C1 W4 Cs2 131.2(4) . .
O3B2 W4 Cs2 53.7(4) . .
O4B1 W4 Cs2 54.0(3) . .
O1SI W4 Cs2 103.1(3) . .
O4A W4 Cs5 71.7(5) . .
O2CR W4 Cs5 134.0(4) . .
O4C1 W4 Cs5 48.9(4) . .
O3B2 W4 Cs5 133.0(4) . .
O4B1 W4 Cs5 51.5(4) . .
O1SI W4 Cs5 104.2(3) . .
Cs2 W4 Cs5 83.21(3) . .
O4A W4 Cs6 85.6(5) . 4_665
O2CR W4 Cs6 51.7(4) . 4_665
O4C1 W4 Cs6 143.3(4) . 4_665
O3B2 W4 Cs6 47.4(4) . 4_665
O4B1 W4 Cs6 131.3(3) . 4_665
O1SI W4 Cs6 97.3(3) . 4_665
Cs2 W4 Cs6 84.57(3) . 4_665
Cs5 W4 Cs6 157.17(3) . 4_665
O4A W4 Cs4 35.9(6) . 2_556
O2CR W4 Cs4 68.0(4) . 2_556
O4C1 W4 Cs4 93.0(4) . 2_556
O3B2 W4 Cs4 110.3(4) . 2_556
O4B1 W4 Cs4 128.1(4) . 2_556
O1SI W4 Cs4 158.8(3) . 2_556
Cs2 W4 Cs4 94.87(9) . 2_556
Cs5 W4 Cs4 88.78(13) . 2_556
Cs6 W4 Cs4 73.12(13) 4_665 2_556
O4A W4 Cs4A 40.8(6) . 2_556
O2CR W4 Cs4A 61.6(4) . 2_556
O4C1 W4 Cs4A 99.5(4) . 2_556
O3B2 W4 Cs4A 103.1(4) . 2_556
O4B1 W4 Cs4A 134.9(4) . 2_556
O1SI W4 Cs4A 152.5(3) . 2_556
Cs2 W4 Cs4A 95.30(6) . 2_556
Cs5 W4 Cs4A 98.04(5) . 2_556
Cs6 W4 Cs4A 64.00(5) 4_665 2_556
Cs4 W4 Cs4A 9.27(12) 2_556 2_556
O5A W5 O1CR 102.4(6) . .
O5A W5 O4C1 102.3(6) . .
O1CR W5 O4C1 92.0(5) . .
O5A W5 O5B2 100.4(6) . .
O1CR W5 O5B2 92.0(5) . .
O4C1 W5 O5B2 155.6(5) . .
O5A W5 O5B1 96.5(6) . .
O1CR W5 O5B1 161.1(5) . .
O4C1 W5 O5B1 84.3(5) . .
O5B2 W5 O5B1 84.1(5) . .
O5A W5 O4SI 166.3(6) . .
O1CR W5 O4SI 89.2(5) . .
O4C1 W5 O4SI 84.4(5) . .
O5B2 W5 O4SI 71.6(5) . .
O5B1 W5 O4SI 72.0(5) . .
O5A W5 Cs6 62.8(5) . .
O1CR W5 Cs6 149.7(4) . .
O4C1 W5 Cs6 116.2(4) . .
O5B2 W5 Cs6 67.0(4) . .
O5B1 W5 Cs6 43.1(3) . .
O4SI W5 Cs6 103.5(3) . .
O5A W5 Cs2 85.7(5) . 4_666
O1CR W5 Cs2 47.2(4) . 4_666
O4C1 W5 Cs2 139.0(4) . 4_666
O5B2 W5 Cs2 51.9(4) . 4_666
O5B1 W5 Cs2 135.3(4) . 4_666
O4SI W5 Cs2 97.1(3) . 4_666
Cs6 W5 Cs2 103.30(3) . 4_666
O5A W5 Cs5 74.9(5) . .
O1CR W5 Cs5 129.8(4) . .
O4C1 W5 Cs5 42.9(4) . .
O5B2 W5 Cs5 138.2(4) . .
O5B1 W5 Cs5 56.0(4) . .
O4SI W5 Cs5 103.4(3) . .
Cs6 W5 Cs5 74.44(3) . .
Cs2 W5 Cs5 159.31(3) 4_666 .
O6A W6 O5B2 100.8(6) . .
O6A W6 O1C1 103.5(6) . .
O5B2 W6 O1C1 91.6(5) . .
O6A W6 O6C2 100.3(6) . .
O5B2 W6 O6C2 158.7(5) . .
O1C1 W6 O6C2 86.9(6) . .
O6A W6 O6C1 98.2(6) . .
O5B2 W6 O6C1 86.8(6) . .
O1C1 W6 O6C1 158.2(5) . .
O6C2 W6 O6C1 86.8(6) . .
O6A W6 O4SI 171.9(5) . .
O5B2 W6 O4SI 74.6(5) . .
O1C1 W6 O4SI 83.5(5) . .
O6C2 W6 O4SI 84.1(5) . .
O6C1 W6 O4SI 75.1(5) . .
O6A W6 Cs2 83.5(4) . 4_666
O5B2 W6 Cs2 51.4(4) . 4_666
O1C1 W6 Cs2 49.5(4) . 4_666
O6C2 W6 Cs2 135.3(4) . 4_666
O6C1 W6 Cs2 137.2(4) . 4_666
O4SI W6 Cs2 98.3(3) . 4_666
O6A W6 Cs4 61.3(5) . 3_657
O5B2 W6 Cs4 136.9(4) . 3_657
O1C1 W6 Cs4 59.8(4) . 3_657
O6C2 W6 Cs4 58.7(4) . 3_657
O6C1 W6 Cs4 131.9(4) . 3_657
O4SI W6 Cs4 126.6(3) . 3_657
Cs2 W6 Cs4 86.41(8) 4_666 3_657
O6A W6 Cs7 79.3(4) . .
O5B2 W6 Cs7 133.9(4) . .
O1C1 W6 Cs7 133.8(4) . .
O6C2 W6 Cs7 48.1(4) . .
O6C1 W6 Cs7 48.4(4) . .
O4SI W6 Cs7 99.0(3) . .
Cs2 W6 Cs7 162.69(2) 4_666 .
Cs4 W6 Cs7 83.92(9) 3_657 .
O7A W7 O1C2 101.0(6) . .
O7A W7 O7B2 99.9(6) . .
O1C2 W7 O7B2 159.1(5) . .
O7A W7 O6C2 100.9(6) . .
O1C2 W7 O6C2 85.9(6) . .
O7B2 W7 O6C2 89.3(6) . .
O7A W7 O7B1 100.5(6) . .
O1C2 W7 O7B1 89.1(5) . .
O7B2 W7 O7B1 88.0(6) . .
O6C2 W7 O7B1 158.6(5) . .
O7A W7 O2SI 171.6(6) . .
O1C2 W7 O2SI 85.3(5) . .
O7B2 W7 O2SI 74.0(5) . .
O6C2 W7 O2SI 85.1(5) . .
O7B1 W7 O2SI 73.8(5) . .
O7A W7 Cs4 50.2(5) . 3_657
O1C2 W7 Cs4 59.5(4) . 3_657
O7B2 W7 Cs4 137.4(4) . 3_657
O6C2 W7 Cs4 71.6(4) . 3_657
O7B1 W7 Cs4 122.9(4) . 3_657
O2SI W7 Cs4 138.2(3) . 3_657
O7A W7 Cs4A 50.6(5) . 3_657
O1C2 W7 Cs4A 53.8(4) . 3_657
O7B2 W7 Cs4A 145.0(4) . 3_657
O6C2 W7 Cs4A 80.2(4) . 3_657
O7B1 W7 Cs4A 113.2(4) . 3_657
O2SI W7 Cs4A 137.1(3) . 3_657
Cs4 W7 Cs4A 10.01(12) 3_657 3_657
O7A W7 Cs3 83.6(5) . 1_655
O1C2 W7 Cs3 51.2(4) . 1_655
O7B2 W7 Cs3 132.9(4) . 1_655
O6C2 W7 Cs3 136.6(4) . 1_655
O7B1 W7 Cs3 45.8(4) . 1_655
O2SI W7 Cs3 96.3(3) . 1_655
Cs4 W7 Cs3 79.56(13) 3_657 1_655
Cs4A W7 Cs3 69.56(5) 3_657 1_655
O7A W7 Cs7 78.4(5) . .
O1C2 W7 Cs7 137.1(4) . .
O7B2 W7 Cs7 47.7(4) . .
O6C2 W7 Cs7 53.0(4) . .
O7B1 W7 Cs7 133.6(4) . .
O2SI W7 Cs7 100.8(3) . .
Cs4 W7 Cs7 92.26(13) 3_657 .
Cs4A W7 Cs7 101.73(5) 3_657 .
Cs3 W7 Cs7 161.45(3) 1_655 .
O8A W8 O2C2 101.2(6) . .
O8A W8 O3C1 102.6(6) . .
O2C2 W8 O3C1 88.6(5) . .
O8A W8 O8B1 99.3(6) . .
O2C2 W8 O8B1 159.5(5) . .
O3C1 W8 O8B1 88.0(5) . .
O8A W8 O7B1 99.3(6) . .
O2C2 W8 O7B1 89.0(5) . .
O3C1 W8 O7B1 158.0(5) . .
O8B1 W8 O7B1 86.6(5) . .
O8A W8 O2SI 169.1(5) . .
O2C2 W8 O2SI 86.7(5) . .
O3C1 W8 O2SI 85.1(5) . .
O8B1 W8 O2SI 72.9(5) . .
O7B1 W8 O2SI 73.0(5) . .
O8A W8 Cs1 47.9(4) . .
O2C2 W8 Cs1 57.8(3) . .
O3C1 W8 Cs1 81.9(4) . .
O8B1 W8 Cs1 141.3(4) . .
O7B1 W8 Cs1 114.9(4) . .
O2SI W8 Cs1 142.2(3) . .
O8A W8 Cs2 42.1(4) . 3_556
O2C2 W8 Cs2 143.0(4) . 3_556
O3C1 W8 Cs2 94.9(3) . 3_556
O8B1 W8 Cs2 57.5(4) . 3_556
O7B1 W8 Cs2 100.0(3) . 3_556
O2SI W8 Cs2 130.3(3) . 3_556
Cs1 W8 Cs2 86.16(2) . 3_556
O8A W8 Cs3 79.5(4) . 1_655
O2C2 W8 Cs3 48.8(4) . 1_655
O3C1 W8 Cs3 136.0(4) . 1_655
O8B1 W8 Cs3 135.6(4) . 1_655
O7B1 W8 Cs3 50.6(4) . 1_655
O2SI W8 Cs3 100.5(3) . 1_655
Cs1 W8 Cs3 67.04(2) . 1_655
Cs2 W8 Cs3 112.38(3) 3_556 1_655
O9A W9 O4B1 102.3(6) . .
O9A W9 O3B1 100.2(6) . .
O4B1 W9 O3B1 89.9(5) . .
O9A W9 O9C1 100.3(6) . .
O4B1 W9 O9C1 90.2(5) . .
O3B1 W9 O9C1 159.0(5) . .
O9A W9 O9C 101.6(6) . .
O4B1 W9 O9C 156.0(5) . .
O3B1 W9 O9C 88.5(5) . .
O9C1 W9 O9C 83.0(5) . .
O9A W9 O1SI 173.4(5) . .
O4B1 W9 O1SI 73.9(5) . .
O3B1 W9 O1SI 74.6(5) . .
O9C1 W9 O1SI 85.3(5) . .
O9C W9 O1SI 82.5(5) . .
O9A W9 Cs3 51.2(5) . .
O4B1 W9 Cs3 118.5(4) . .
O3B1 W9 Cs3 141.4(4) . .
O9C1 W9 Cs3 54.1(4) . .
O9C W9 Cs3 75.5(4) . .
O1SI W9 Cs3 135.4(3) . .
O9A W9 Cs2 80.8(5) . .
O4B1 W9 Cs2 43.5(4) . .
O3B1 W9 Cs2 57.2(4) . .
O9C1 W9 Cs2 131.2(4) . .
O9C W9 Cs2 145.2(4) . .
O1SI W9 Cs2 92.9(3) . .
Cs3 W9 Cs2 126.54(3) . .
O9A W9 Cs5 85.9(5) . .
O4B1 W9 Cs5 41.0(4) . .
O3B1 W9 Cs5 130.0(4) . .
O9C1 W9 Cs5 56.3(4) . .
O9C W9 Cs5 139.2(4) . .
O1SI W9 Cs5 94.4(3) . .
Cs3 W9 Cs5 78.87(3) . .
Cs2 W9 Cs5 75.41(3) . .
O10A W10 O5B1 101.6(6) . .
O10A W10 O10B 100.8(6) . .
O5B1 W10 O10B 157.6(5) . .
O10A W10 O9C1 101.4(6) . .
O5B1 W10 O9C1 89.8(6) . .
O10B W10 O9C1 86.1(6) . .
O10A W10 O6C1 98.1(6) . .
O5B1 W10 O6C1 88.9(6) . .
O10B W10 O6C1 87.7(6) . .
O9C1 W10 O6C1 160.3(6) . .
O10A W10 O4SI 170.4(6) . .
O5B1 W10 O4SI 73.8(5) . .
O10B W10 O4SI 84.1(5) . .
O9C1 W10 O4SI 87.1(5) . .
O6C1 W10 O4SI 73.7(5) . .
O10A W10 Cs3 48.4(5) . .
O5B1 W10 Cs3 119.0(4) . .
O10B W10 Cs3 77.0(4) . .
O9C1 W10 Cs3 58.4(4) . .
O6C1 W10 Cs3 137.7(4) . .
O4SI W10 Cs3 141.2(3) . .
O10A W10 Cs6 67.9(5) . .
O5B1 W10 Cs6 42.6(4) . .
O10B W10 Cs6 152.0(4) . .
O9C1 W10 Cs6 120.6(4) . .
O6C1 W10 Cs6 69.7(4) . .
O4SI W10 Cs6 104.1(3) . .
Cs3 W10 Cs6 108.51(3) . .
O10A W10 Cs7 78.2(5) . .
O5B1 W10 Cs7 137.5(4) . .
O10B W10 Cs7 48.4(4) . .
O9C1 W10 Cs7 132.4(4) . .
O6C1 W10 Cs7 49.9(4) . .
O4SI W10 Cs7 99.4(3) . .
Cs3 W10 Cs7 92.94(3) . .
Cs6 W10 Cs7 103.59(2) . .
O11A W11 O9C 101.0(6) . .
O11A W11 O8B1 100.5(6) . .
O9C W11 O8B1 91.5(5) . .
O11A W11 O10B 101.2(6) . .
O9C W11 O10B 86.0(5) . .
O8B1 W11 O10B 158.2(5) . .
O11A W11 O7B2 101.8(6) . .
O9C W11 O7B2 157.0(5) . .
O8B1 W11 O7B2 87.0(5) . .
O10B W11 O7B2 86.9(6) . .
O11A W11 O2SI 172.6(5) . .
O9C W11 O2SI 84.4(5) . .
O8B1 W11 O2SI 74.2(5) . .
O10B W11 O2SI 84.0(5) . .
O7B2 W11 O2SI 73.1(5) . .
O11A W11 Cs7 79.4(4) . .
O9C W11 Cs7 135.8(4) . .
O8B1 W11 Cs7 132.2(4) . .
O10B W11 Cs7 51.5(4) . .
O7B2 W11 Cs7 47.6(4) . .
O2SI W11 Cs7 100.2(3) . .
O4SI Si O1SI 110.0(7) . .
O4SI Si O2SI 108.9(7) . .
O1SI Si O2SI 110.5(7) . .
O4SI Si O3SI 109.1(6) . .
O1SI Si O3SI 109.9(6) . .
O2SI Si O3SI 108.4(6) . .
C1 Rh1 O1CR 91.0(6) . .
C1 Rh1 O1BR 94.2(6) . .
O1CR Rh1 O1BR 92.1(5) . .
C1 Rh1 O2CR 95.4(6) . .
O1CR Rh1 O2CR 86.6(5) . .
O1BR Rh1 O2CR 170.4(5) . .
C1 Rh1 O2BR 99.1(6) . .
O1CR Rh1 O2BR 169.8(5) . .
O1BR Rh1 O2BR 88.4(5) . .
O2CR Rh1 O2BR 91.2(5) . .
C1 Rh1 O3SI 170.3(6) . .
O1CR Rh1 O3SI 93.6(5) . .
O1BR Rh1 O3SI 77.2(4) . .
O2CR Rh1 O3SI 93.4(5) . .
O2BR Rh1 O3SI 76.6(4) . .
C1 Rh1 Cs2 76.2(5) . 4_666
O1CR Rh1 Cs2 49.3(3) . 4_666
O1BR Rh1 Cs2 47.8(4) . 4_666
O2CR Rh1 Cs2 134.1(4) . 4_666
O2BR Rh1 Cs2 134.5(3) . 4_666
O3SI Rh1 Cs2 100.5(3) . 4_666
C1 Rh1 Cs6 86.9(5) . 4_665
O1CR Rh1 Cs6 132.8(4) . 4_665
O1BR Rh1 Cs6 135.1(4) . 4_665
O2CR Rh1 Cs6 46.9(4) . 4_665
O2BR Rh1 Cs6 47.4(3) . 4_665
O3SI Rh1 Cs6 96.2(3) . 4_665
Cs2 Rh1 Cs6 163.08(4) 4_666 4_665
O8A Cs1 O8A 180.0 3_656 .
O8A Cs1 O9A 70.3(3) 3_656 1_655
O8A Cs1 O9A 109.7(3) . 1_655
O8A Cs1 O9A 109.7(3) 3_656 3_556
O8A Cs1 O9A 70.3(3) . 3_556
O9A Cs1 O9A 180.0 1_655 3_556
O8A Cs1 O1W 66.5(4) 3_656 3_556
O8A Cs1 O1W 113.5(4) . 3_556
O9A Cs1 O1W 119.3(4) 1_655 3_556
O9A Cs1 O1W 60.7(4) 3_556 3_556
O8A Cs1 O1W 113.5(4) 3_656 1_655
O8A Cs1 O1W 66.5(4) . 1_655
O9A Cs1 O1W 60.7(4) 1_655 1_655
O9A Cs1 O1W 119.3(4) 3_556 1_655
O1W Cs1 O1W 180.000(1) 3_556 1_655
O8A Cs1 O2A 80.3(3) 3_656 .
O8A Cs1 O2A 99.7(3) . .
O9A Cs1 O2A 55.6(3) 1_655 .
O9A Cs1 O2A 124.4(3) 3_556 .
O1W Cs1 O2A 76.6(4) 3_556 .
O1W Cs1 O2A 103.4(4) 1_655 .
O8A Cs1 O2A 99.7(3) 3_656 3_656
O8A Cs1 O2A 80.3(3) . 3_656
O9A Cs1 O2A 124.4(3) 1_655 3_656
O9A Cs1 O2A 55.6(3) 3_556 3_656
O1W Cs1 O2A 103.4(4) 3_556 3_656
O1W Cs1 O2A 76.6(4) 1_655 3_656
O2A Cs1 O2A 180.0 . 3_656
O8A Cs1 O2C2 130.4(3) 3_656 .
O8A Cs1 O2C2 49.6(3) . .
O9A Cs1 O2C2 79.7(3) 1_655 .
O9A Cs1 O2C2 100.3(3) 3_556 .
O1W Cs1 O2C2 97.9(4) 3_556 .
O1W Cs1 O2C2 82.1(4) 1_655 .
O2A Cs1 O2C2 50.1(3) . .
O2A Cs1 O2C2 129.9(3) 3_656 .
O8A Cs1 O2C2 49.6(3) 3_656 3_656
O8A Cs1 O2C2 130.4(3) . 3_656
O9A Cs1 O2C2 100.3(3) 1_655 3_656
O9A Cs1 O2C2 79.7(3) 3_556 3_656
O1W Cs1 O2C2 82.1(4) 3_556 3_656
O1W Cs1 O2C2 97.9(4) 1_655 3_656
O2A Cs1 O2C2 129.9(3) . 3_656
O2A Cs1 O2C2 50.1(3) 3_656 3_656
O2C2 Cs1 O2C2 180.0 . 3_656
O8A Cs1 W8 156.2(2) 3_656 .
O8A Cs1 W8 23.8(2) . .
O9A Cs1 W8 101.5(2) 1_655 .
O9A Cs1 W8 78.5(2) 3_556 .
O1W Cs1 W8 101.4(3) 3_556 .
O1W Cs1 W8 78.6(3) 1_655 .
O2A Cs1 W8 76.9(2) . .
O2A Cs1 W8 103.1(2) 3_656 .
O2C2 Cs1 W8 27.5(2) . .
O2C2 Cs1 W8 152.5(2) 3_656 .
O8A Cs1 W8 23.8(2) 3_656 3_656
O8A Cs1 W8 156.2(2) . 3_656
O9A Cs1 W8 78.5(2) 1_655 3_656
O9A Cs1 W8 101.5(2) 3_556 3_656
O1W Cs1 W8 78.6(3) 3_556 3_656
O1W Cs1 W8 101.4(3) 1_655 3_656
O2A Cs1 W8 103.1(2) . 3_656
O2A Cs1 W8 76.9(2) 3_656 3_656
O2C2 Cs1 W8 152.5(2) . 3_656
O2C2 Cs1 W8 27.5(2) 3_656 3_656
W8 Cs1 W8 180.0 . 3_656
O8A Cs2 O1BR 128.7(3) 3_556 4_565
O8A Cs2 O3B2 118.0(4) 3_556 .
O1BR Cs2 O3B2 94.8(3) 4_565 .
O8A Cs2 O4B1 96.1(3) 3_556 .
O1BR Cs2 O4B1 134.5(3) 4_565 .
O3B2 Cs2 O4B1 50.3(3) . .
O8A Cs2 O1CR 90.5(4) 3_556 4_565
O1BR Cs2 O1CR 53.6(3) 4_565 4_565
O3B2 Cs2 O1CR 147.7(4) . 4_565
O4B1 Cs2 O1CR 147.2(3) . 4_565
O8A Cs2 O1C1 144.6(3) 3_556 4_565
O1BR Cs2 O1C1 49.5(3) 4_565 4_565
O3B2 Cs2 O1C1 96.3(3) . 4_565
O4B1 Cs2 O1C1 100.0(3) . 4_565
O1CR Cs2 O1C1 59.7(3) 4_565 4_565
O8A Cs2 O5B2 98.7(3) 3_556 4_565
O1BR Cs2 O5B2 84.5(3) 4_565 4_565
O3B2 Cs2 O5B2 131.2(3) . 4_565
O4B1 Cs2 O5B2 97.9(3) . 4_565
O1CR Cs2 O5B2 49.3(3) 4_565 4_565
O1C1 Cs2 O5B2 48.0(3) 4_565 4_565
O8A Cs2 O8B1 51.3(3) 3_556 3_556
O1BR Cs2 O8B1 92.0(3) 4_565 3_556
O3B2 Cs2 O8B1 92.7(3) . 3_556
O4B1 Cs2 O8B1 114.6(3) . 3_556
O1CR Cs2 O8B1 94.5(3) 4_565 3_556
O1C1 Cs2 O8B1 141.0(3) 4_565 3_556
O5B2 Cs2 O8B1 136.1(3) 4_565 3_556
O8A Cs2 O4A 144.6(4) 3_556 .
O1BR Cs2 O4A 86.7(3) 4_565 .
O3B2 Cs2 O4A 49.9(3) . .
O4B1 Cs2 O4A 49.4(3) . .
O1CR Cs2 O4A 114.3(3) 4_565 .
O1C1 Cs2 O4A 54.9(3) 4_565 .
O5B2 Cs2 O4A 81.5(3) 4_565 .
O8B1 Cs2 O4A 142.2(3) 3_556 .
O8A Cs2 O3B1 72.8(3) 3_556 .
O1BR Cs2 O3B1 132.5(3) 4_565 .
O3B2 Cs2 O3B1 45.9(3) . .
O4B1 Cs2 O3B1 45.9(3) . .
O1CR Cs2 O3B1 161.6(3) 4_565 .
O1C1 Cs2 O3B1 138.6(3) 4_565 .
O5B2 Cs2 O3B1 139.2(3) 4_565 .
O8B1 Cs2 O3B1 69.2(3) 3_556 .
O4A Cs2 O3B1 84.1(3) . .
O8A Cs2 W4 124.7(3) 3_556 .
O1BR Cs2 W4 103.6(2) 4_565 .
O3B2 Cs2 W4 29.7(2) . .
O4B1 Cs2 W4 31.4(2) . .
O1CR Cs2 W4 140.7(2) 4_565 .
O1C1 Cs2 W4 81.1(2) 4_565 .
O5B2 Cs2 W4 103.2(2) 4_565 .
O8B1 Cs2 W4 120.1(2) 3_556 .
O4A Cs2 W4 26.5(2) . .
O3B1 Cs2 W4 57.6(2) . .
O8A Cs2 W8 22.6(2) 3_556 3_556
O1BR Cs2 W8 115.0(2) 4_565 3_556
O3B2 Cs2 W8 106.7(2) . 3_556
O4B1 Cs2 W8 104.0(2) . 3_556
O1CR Cs2 W8 94.4(2) 4_565 3_556
O1C1 Cs2 W8 154.0(2) 4_565 3_556
O5B2 Cs2 W8 117.8(2) 4_565 3_556
O8B1 Cs2 W8 28.8(2) 3_556 3_556
O4A Cs2 W8 151.1(2) . 3_556
O3B1 Cs2 W8 67.3(2) . 3_556
W4 Cs2 W8 124.88(3) . 3_556
O5W Cs3 O1W 111.3(15) 1_455 .
O5W Cs3 O10A 65.3(15) 1_455 .
O1W Cs3 O10A 141.0(4) . .
O5W Cs3 O2C2 129.4(14) 1_455 1_455
O1W Cs3 O2C2 88.5(4) . 1_455
O10A Cs3 O2C2 124.9(4) . 1_455
O5W Cs3 O1B 119.2(14) 1_455 1_455
O1W Cs3 O1B 127.8(4) . 1_455
O10A Cs3 O1B 76.0(4) . 1_455
O2C2 Cs3 O1B 49.7(3) 1_455 1_455
O5W Cs3 O7B1 82.2(14) 1_455 1_455
O1W Cs3 O7B1 92.9(4) . 1_455
O10A Cs3 O7B1 123.3(3) . 1_455
O2C2 Cs3 O7B1 49.6(3) 1_455 1_455
O1B Cs3 O7B1 82.1(3) 1_455 1_455
O5W Cs3 O2W 50.7(15) 1_455 1_455
O1W Cs3 O2W 73.2(6) . 1_455
O10A Cs3 O2W 116.0(6) . 1_455
O2C2 Cs3 O2W 97.3(5) 1_455 1_455
O1B Cs3 O2W 132.3(6) 1_455 1_455
O7B1 Cs3 O2W 52.0(5) 1_455 1_455
O5W Cs3 O9A 149.0(14) 1_455 .
O1W Cs3 O9A 60.5(4) . .
O10A Cs3 O9A 101.3(3) . .
O2C2 Cs3 O9A 81.5(3) 1_455 .
O1B Cs3 O9A 81.0(3) 1_455 .
O7B1 Cs3 O9A 126.1(3) 1_455 .
O2W Cs3 O9A 133.7(5) 1_455 .
O5W Cs3 O9C1 109.7(14) 1_455 .
O1W Cs3 O9C1 100.6(4) . .
O10A Cs3 O9C1 51.7(3) . .
O2C2 Cs3 O9C1 111.5(3) 1_455 .
O1B Cs3 O9C1 74.7(3) 1_455 .
O7B1 Cs3 O9C1 156.7(3) 1_455 .
O2W Cs3 O9C1 150.4(5) 1_455 .
O9A Cs3 O9C1 49.7(3) . .
O5W Cs3 O1C2 79.2(14) 1_455 1_455
O1W Cs3 O1C2 138.9(4) . 1_455
O10A Cs3 O1C2 80.0(3) . 1_455
O2C2 Cs3 O1C2 58.3(3) 1_455 1_455
O1B Cs3 O1C2 48.3(3) 1_455 1_455
O7B1 Cs3 O1C2 47.8(3) 1_455 1_455
O2W Cs3 O1C2 86.7(5) 1_455 1_455
O9A Cs3 O1C2 127.9(3) . 1_455
O9C1 Cs3 O1C2 113.3(3) . 1_455
O5W Cs3 W10 81.5(14) 1_455 .
O1W Cs3 W10 119.5(3) . .
O10A Cs3 W10 24.5(2) . .
O2C2 Cs3 W10 129.5(2) 1_455 .
O1B Cs3 W10 81.4(2) 1_455 .
O7B1 Cs3 W10 147.2(2) 1_455 .
O2W Cs3 W10 129.4(5) 1_455 .
O9A Cs3 W10 78.6(2) . .
O9C1 Cs3 W10 29.3(2) . .
O1C2 Cs3 W10 101.1(2) 1_455 .
O5W Cs3 W9 128.5(14) 1_455 .
O1W Cs3 W9 74.5(3) . .
O10A Cs3 W9 79.1(2) . .
O2C2 Cs3 W9 101.2(2) 1_455 .
O1B Cs3 W9 83.9(2) 1_455 .
O7B1 Cs3 W9 149.2(2) 1_455 .
O2W Cs3 W9 142.0(5) 1_455 .
O9A Cs3 W9 23.7(2) . .
O9C1 Cs3 W9 27.8(2) . .
O1C2 Cs3 W9 131.2(2) 1_455 .
W10 Cs3 W9 55.50(2) . .
Cs4A Cs4 O4A 112.5(8) . 2_546
Cs4A Cs4 O5W 128.3(16) . .
O4A Cs4 O5W 118.8(15) 2_546 .
Cs4A Cs4 O2W 120.5(10) . .
O4A Cs4 O2W 91.8(7) 2_546 .
O5W Cs4 O2W 54.1(15) . .
Cs4A Cs4 O2AD 38.9(13) . 2_546
O4A Cs4 O2AD 91.4(12) 2_546 2_546
O5W Cs4 O2AD 131.1(18) . 2_546
O2W Cs4 O2AD 90.5(12) . 2_546
Cs4A Cs4 O7A 68.0(7) . .
O4A Cs4 O7A 152.0(4) 2_546 .
O5W Cs4 O7A 64.0(15) . .
O2W Cs4 O7A 66.9(6) . .
O2AD Cs4 O7A 71.7(12) 2_546 .
Cs4A Cs4 O7A 95.0(8) . 3_657
O4A Cs4 O7A 127.2(5) 2_546 3_657
O5W Cs4 O7A 58.7(14) . 3_657
O2W Cs4 O7A 112.5(7) . 3_657
O2AD Cs4 O7A 132.0(12) 2_546 3_657
O7A Cs4 O7A 79.5(4) . 3_657
Cs4A Cs4 O1A 60.6(7) . 3_657
O4A Cs4 O1A 63.3(4) 2_546 3_657
O5W Cs4 O1A 153.4(14) . 3_657
O2W Cs4 O1A 148.9(6) . 3_657
O2AD Cs4 O1A 73.0(11) 2_546 3_657
O7A Cs4 O1A 128.2(5) . 3_657
O7A Cs4 O1A 97.8(4) 3_657 3_657
Cs4A Cs4 O1C2 79.1(8) . 3_657
O4A Cs4 O1C2 91.1(4) 2_546 3_657
O5W Cs4 O1C2 105.0(14) . 3_657
O2W Cs4 O1C2 157.0(7) . 3_657
O2AD Cs4 O1C2 112.2(11) 2_546 3_657
O7A Cs4 O1C2 115.7(4) . 3_657
O7A Cs4 O1C2 49.6(3) 3_657 3_657
O1A Cs4 O1C2 49.2(3) 3_657 3_657
Cs4A Cs4 O2AC 36.0(8) . 2_546
O4A Cs4 O2AC 95.9(6) 2_546 2_546
O5W Cs4 O2AC 128.4(15) . 2_546
O2W Cs4 O2AC 90.8(7) . 2_546
O7A Cs4 O2AC 67.7(5) . 2_546
O7A Cs4 O2AC 128.0(6) 3_657 2_546
O1A Cs4 O2AC 74.9(5) 3_657 2_546
O1C2 Cs4 O2AC 111.6(5) 3_657 2_546
Cs4A Cs4 W7 96.2(8) . 3_657
O4A Cs4 W7 105.3(3) 2_546 3_657
O5W Cs4 W7 76.7(14) . 3_657
O2W Cs4 W7 129.8(6) . 3_657
O2AD Cs4 W7 134.5(11) 2_546 3_657
O7A Cs4 W7 102.5(3) . 3_657
O7A Cs4 W7 24.3(3) 3_657 3_657
O1A Cs4 W7 77.4(3) 3_657 3_657
O1C2 Cs4 W7 28.4(2) 3_657 3_657
O2AC Cs4 W7 132.2(5) 2_546 3_657
Cs4A Cs4 W1 75.7(7) . 3_657
O4A Cs4 W1 67.3(3) 2_546 3_657
O5W Cs4 W1 129.7(14) . 3_657
O2W Cs4 W1 158.1(6) . 3_657
O2AD Cs4 W1 96.2(11) 2_546 3_657
O7A Cs4 W1 135.0(4) . 3_657
O7A Cs4 W1 77.9(3) 3_657 3_657
O1A Cs4 W1 23.9(2) 3_657 3_657
O1C2 Cs4 W1 28.5(2) 3_657 3_657
O2AC Cs4 W1 97.5(5) 2_546 3_657
W7 Cs4 W1 55.28(8) 3_657 3_657
Cs4 Cs4A O2AD 130.6(16) . 2_546
Cs4 Cs4A O7A 98.9(8) . .
O2AD Cs4A O7A 82.5(14) 2_546 .
Cs4 Cs4A O1A 107.2(8) . 3_657
O2AD Cs4A O1A 85.9(13) 2_546 3_657
O7A Cs4A O1A 152.9(4) . 3_657
Cs4 Cs4A O2AC 136.4(10) . 2_546
O7A Cs4A O2AC 78.0(6) . 2_546
O1A Cs4A O2AC 87.7(6) 3_657 2_546
Cs4 Cs4A O4A 55.6(7) . 2_546
O2AD Cs4A O4A 94.1(14) 2_546 2_546
O7A Cs4A O4A 142.3(4) . 2_546
O1A Cs4A O4A 62.8(4) 3_657 2_546
O2AC Cs4A O4A 101.1(6) 2_546 2_546
Cs4 Cs4A O7A 72.5(8) . 3_657
O2AD Cs4A O7A 153.2(14) 2_546 3_657
O7A Cs4A O7A 80.0(4) . 3_657
O1A Cs4A O7A 100.8(4) 3_657 3_657
O2AC Cs4A O7A 146.1(6) 2_546 3_657
O4A Cs4A O7A 112.0(4) 2_546 3_657
Cs4 Cs4A O5W 126.7(15) . 3_657
O2AD Cs4A O5W 95.2(19) 2_546 3_657
O7A Cs4A O5W 56.3(13) . 3_657
O1A Cs4A O5W 100.8(13) 3_657 3_657
O2AC Cs4A O5W 88.1(13) 2_546 3_657
O4A Cs4A O5W 160.4(13) 2_546 3_657
O7A Cs4A O5W 58.1(13) 3_657 3_657
Cs4 Cs4A O2W 48.9(8) . .
O2AD Cs4A O2W 91.1(14) 2_546 .
O7A Cs4A O2W 63.9(6) . .
O1A Cs4A O2W 141.0(6) 3_657 .
O2AC Cs4A O2W 94.0(7) 2_546 .
O4A Cs4A O2W 78.7(6) 2_546 .
O7A Cs4A O2W 99.1(6) 3_657 .
O5W Cs4A O2W 118.2(13) 3_657 .
Cs4 Cs4A O1C2 88.8(8) . 3_657
O2AD Cs4A O1C2 131.4(13) 2_546 3_657
O7A Cs4A O1C2 123.4(4) . 3_657
O1A Cs4A O1C2 51.7(3) 3_657 3_657
O2AC Cs4A O1C2 129.6(6) 2_546 3_657
O4A Cs4A O1C2 86.6(3) 2_546 3_657
O7A Cs4A O1C2 49.1(3) 3_657 3_657
O5W Cs4A O1C2 74.3(12) 3_657 3_657
O2W Cs4A O1C2 136.1(5) . 3_657
Cs4 Cs4A O10A 161.9(8) . 3_557
O2AD Cs4A O10A 60.3(13) 2_546 3_557
O7A Cs4A O10A 96.9(4) . 3_557
O1A Cs4A O10A 56.2(4) 3_657 3_557
O2AC Cs4A O10A 56.0(6) 2_546 3_557
O4A Cs4A O10A 114.0(4) 2_546 3_557
O7A Cs4A O10A 101.9(4) 3_657 3_557
O5W Cs4A O10A 57.4(13) 3_657 3_557
O2W Cs4A O10A 148.4(6) . 3_557
O1C2 Cs4A O10A 75.1(3) 3_657 3_557
Cs4 Cs4A O5W 42.1(14) . .
O2AD Cs4A O5W 131.6(18) 2_546 .
O7A Cs4A O5W 60.3(13) . .
O1A Cs4A O5W 140.6(12) 3_657 .
O2AC Cs4A O5W 131.0(13) 2_546 .
O4A Cs4A O5W 97.5(13) 2_546 .
O7A Cs4A O5W 52.8(12) 3_657 .
O5W Cs4A O5W 89.0(18) 3_657 .
O2W Cs4A O5W 46.3(13) . .
O1C2 Cs4A O5W 96.2(12) 3_657 .
O10A Cs4A O5W 146.4(13) 3_557 .
O4C1 Cs5 O1AC 133.0(7) . 1_455
O4C1 Cs5 O6A 93.2(3) . 4_565
O1AC Cs5 O6A 56.5(6) 1_455 4_565
O4C1 Cs5 O3W 101.8(4) . .
O1AC Cs5 O3W 68.8(7) 1_455 .
O6A Cs5 O3W 115.9(4) 4_565 .
O4C1 Cs5 O4B1 50.3(3) . .
O1AC Cs5 O4B1 138.7(6) 1_455 .
O6A Cs5 O4B1 83.5(3) 4_565 .
O3W Cs5 O4B1 148.7(4) . .
O4C1 Cs5 O1B 123.6(3) . 1_455
O1AC Cs5 O1B 101.7(6) 1_455 1_455
O6A Cs5 O1B 134.7(3) 4_565 1_455
O3W Cs5 O1B 84.0(4) . 1_455
O4B1 Cs5 O1B 99.8(3) . 1_455
O4C1 Cs5 O2BR 165.4(3) . 1_455
O1AC Cs5 O2BR 58.7(7) 1_455 1_455
O6A Cs5 O2BR 88.1(3) 4_565 1_455
O3W Cs5 O2BR 90.6(4) . 1_455
O4B1 Cs5 O2BR 115.7(3) . 1_455
O1B Cs5 O2BR 49.6(3) 1_455 1_455
O4C1 Cs5 O5B1 46.1(3) . .
O1AC Cs5 O5B1 137.7(6) 1_455 .
O6A Cs5 O5B1 137.4(3) 4_565 .
O3W Cs5 O5B1 71.0(3) . .
O4B1 Cs5 O5B1 78.2(3) . .
O1B Cs5 O5B1 86.5(3) 1_455 .
O2BR Cs5 O5B1 134.5(3) 1_455 .
O4C1 Cs5 O2A 118.6(3) . 1_455
O1AC Cs5 O2A 99.3(7) 1_455 1_455
O6A Cs5 O2A 92.1(3) 4_565 1_455
O3W Cs5 O2A 129.5(4) . 1_455
O4B1 Cs5 O2A 69.8(3) . 1_455
O1B Cs5 O2A 49.3(3) 1_455 1_455
O2BR Cs5 O2A 46.9(3) 1_455 1_455
O5B1 Cs5 O2A 116.3(3) . 1_455
O4C1 Cs5 O9C1 54.7(3) . .
O1AC Cs5 O9C1 172.0(6) 1_455 .
O6A Cs5 O9C1 129.2(3) 4_565 .
O3W Cs5 O9C1 109.3(4) . .
O4B1 Cs5 O9C1 45.8(3) . .
O1B Cs5 O9C1 70.3(3) 1_455 .
O2BR Cs5 O9C1 114.1(3) 1_455 .
O5B1 Cs5 O9C1 43.9(3) . .
O2A Cs5 O9C1 75.7(3) 1_455 .
O4C1 Cs5 O1AD 138.1(7) . 1_455
O6A Cs5 O1AD 51.8(7) 4_565 1_455
O3W Cs5 O1AD 79.4(7) . 1_455
O4B1 Cs5 O1AD 129.9(6) . 1_455
O1B Cs5 O1AD 98.3(7) 1_455 1_455
O2BR Cs5 O1AD 51.4(7) 1_455 1_455
O5B1 Cs5 O1AD 149.3(6) . 1_455
O2A Cs5 O1AD 88.5(7) 1_455 1_455
O9C1 Cs5 O1AD 164.2(6) . 1_455
O4C1 Cs5 O1BR 141.4(3) . 1_455
O1AC Cs5 O1BR 64.8(6) 1_455 1_455
O6A Cs5 O1BR 119.4(3) 4_565 1_455
O3W Cs5 O1BR 47.2(4) . 1_455
O4B1 Cs5 O1BR 145.2(3) . 1_455
O1B Cs5 O1BR 45.5(3) 1_455 1_455
O2BR Cs5 O1BR 46.6(3) 1_455 1_455
O5B1 Cs5 O1BR 96.4(3) . 1_455
O2A Cs5 O1BR 82.7(3) 1_455 1_455
O9C1 Cs5 O1BR 107.9(3) . 1_455
O1AD Cs5 O1BR 67.7(6) 1_455 1_455
O5B1 Cs6 O3B2 149.2(3) . 4_566
O5B1 Cs6 O3W 79.7(4) . .
O3B2 Cs6 O3W 70.7(4) 4_566 .
O5B1 Cs6 O3C1 144.4(4) . 4_566
O3B2 Cs6 O3C1 51.6(3) 4_566 4_566
O3W Cs6 O3C1 98.0(4) . 4_566
O5B1 Cs6 O2AD 92.8(11) . 4_566
O3B2 Cs6 O2AD 102.6(12) 4_566 4_566
O3W Cs6 O2AD 136.1(12) . 4_566
O3C1 Cs6 O2AD 111.4(11) 4_566 4_566
O5B1 Cs6 O1A 80.7(3) . 1_455
O3B2 Cs6 O1A 78.7(3) 4_566 1_455
O3W Cs6 O1A 63.1(4) . 1_455
O3C1 Cs6 O1A 130.2(3) 4_566 1_455
O2AD Cs6 O1A 73.0(11) 4_566 1_455
O5B1 Cs6 O2CR 149.0(3) . 4_566
O3B2 Cs6 O2CR 50.8(3) 4_566 4_566
O3W Cs6 O2CR 118.3(4) . 4_566
O3C1 Cs6 O2CR 62.5(3) 4_566 4_566
O2AD Cs6 O2CR 56.5(11) 4_566 4_566
O1A Cs6 O2CR 85.7(3) 1_455 4_566
O5B1 Cs6 O2BR 124.5(3) . 4_566
O3B2 Cs6 O2BR 86.1(3) 4_566 4_566
O3W Cs6 O2BR 148.1(4) . 4_566
O3C1 Cs6 O2BR 50.1(3) 4_566 4_566
O2AD Cs6 O2BR 69.0(11) 4_566 4_566
O1A Cs6 O2BR 134.5(3) 1_455 4_566
O2CR Cs6 O2BR 52.7(3) 4_566 4_566
O5B1 Cs6 O2AC 85.5(6) . 4_566
O3B2 Cs6 O2AC 114.5(6) 4_566 4_566
O3W Cs6 O2AC 145.7(6) . 4_566
O3C1 Cs6 O2AC 111.6(5) 4_566 4_566
O1A Cs6 O2AC 84.2(6) 1_455 4_566
O2CR Cs6 O2AC 65.4(6) 4_566 4_566
O2BR Cs6 O2AC 63.8(6) 4_566 4_566
O5B1 Cs6 O5A 48.8(3) . .
O3B2 Cs6 O5A 121.5(3) 4_566 .
O3W Cs6 O5A 66.4(4) . .
O3C1 Cs6 O5A 97.5(3) 4_566 .
O2AD Cs6 O5A 136.0(11) 4_566 .
O1A Cs6 O5A 112.7(3) 1_455 .
O2CR Cs6 O5A 159.4(3) 4_566 .
O2BR Cs6 O5A 111.8(3) 4_566 .
O2AC Cs6 O5A 123.5(6) 4_566 .
O5B1 Cs6 C2B 98.2(8) . 4_566
O3B2 Cs6 C2B 105.1(8) 4_566 4_566
O3W Cs6 C2B 155.2(9) . 4_566
O3C1 Cs6 C2B 97.7(8) 4_566 4_566
O2AD Cs6 C2B 19.2(13) 4_566 4_566
O1A Cs6 C2B 92.2(9) 1_455 4_566
O2CR Cs6 C2B 54.5(8) 4_566 4_566
O2BR Cs6 C2B 51.0(8) 4_566 4_566
O5A Cs6 C2B 130.0(8) . 4_566
O5B1 Cs6 O10A 46.9(3) . .
O3B2 Cs6 O10A 127.3(3) 4_566 .
O3W Cs6 O10A 96.3(4) . .
O3C1 Cs6 O10A 163.6(3) 4_566 .
O2AD Cs6 O10A 52.2(11) 4_566 .
O1A Cs6 O10A 51.4(3) 1_455 .
O2CR Cs6 O10A 103.4(3) 4_566 .
O2BR Cs6 O10A 115.3(3) 4_566 .
O2AC Cs6 O10A 52.4(6) 4_566 .
O5A Cs6 O10A 95.6(3) . .
C2B Cs6 O10A 66.2(8) 4_566 .
O4W Cs7 O4W 180.000(5) . 3_557
O4W Cs7 O7B2 100.3(13) . .
O4W Cs7 O7B2 79.7(13) 3_557 .
O4W Cs7 O7B2 79.7(13) . 3_557
O4W Cs7 O7B2 100.3(13) 3_557 3_557
O7B2 Cs7 O7B2 180.000(2) . 3_557
O4W Cs7 O10B 113.4(13) . .
O4W Cs7 O10B 66.6(13) 3_557 .
O7B2 Cs7 O10B 46.2(3) . .
O7B2 Cs7 O10B 133.8(3) 3_557 .
O4W Cs7 O10B 66.6(13) . 3_557
O4W Cs7 O10B 113.4(13) 3_557 3_557
O7B2 Cs7 O10B 133.8(3) . 3_557
O7B2 Cs7 O10B 46.2(3) 3_557 3_557
O10B Cs7 O10B 180.000(2) . 3_557
O4W Cs7 O6C2 63.7(13) . .
O4W Cs7 O6C2 116.3(13) 3_557 .
O7B2 Cs7 O6C2 45.9(3) . .
O7B2 Cs7 O6C2 134.1(3) 3_557 .
O10B Cs7 O6C2 52.7(3) . .
O10B Cs7 O6C2 127.3(3) 3_557 .
O4W Cs7 O6C2 116.3(13) . 3_557
O4W Cs7 O6C2 63.7(13) 3_557 3_557
O7B2 Cs7 O6C2 134.1(3) . 3_557
O7B2 Cs7 O6C2 45.9(3) 3_557 3_557
O10B Cs7 O6C2 127.3(3) . 3_557
O10B Cs7 O6C2 52.7(3) 3_557 3_557
O6C2 Cs7 O6C2 180.0 . 3_557
O4W Cs7 O6C1 77.4(14) . .
O4W Cs7 O6C1 102.6(14) 3_557 .
O7B2 Cs7 O6C1 76.6(3) . .
O7B2 Cs7 O6C1 103.4(3) 3_557 .
O10B Cs7 O6C1 44.7(3) . .
O10B Cs7 O6C1 135.3(3) 3_557 .
O6C2 Cs7 O6C1 44.4(3) . .
O6C2 Cs7 O6C1 135.6(3) 3_557 .
O4W Cs7 O6C1 102.6(14) . 3_557
O4W Cs7 O6C1 77.4(14) 3_557 3_557
O7B2 Cs7 O6C1 103.4(3) . 3_557
O7B2 Cs7 O6C1 76.6(3) 3_557 3_557
O10B Cs7 O6C1 135.3(3) . 3_557
O10B Cs7 O6C1 44.7(3) 3_557 3_557
O6C2 Cs7 O6C1 135.6(3) . 3_557
O6C2 Cs7 O6C1 44.4(3) 3_557 3_557
O6C1 Cs7 O6C1 180.000(1) . 3_557
O4W Cs7 O1AD 57.4(15) . 4_566
O4W Cs7 O1AD 122.6(15) 3_557 4_566
O7B2 Cs7 O1AD 120.1(6) . 4_566
O7B2 Cs7 O1AD 59.9(6) 3_557 4_566
O10B Cs7 O1AD 89.1(6) . 4_566
O10B Cs7 O1AD 90.9(6) 3_557 4_566
O6C2 Cs7 O1AD 76.7(6) . 4_566
O6C2 Cs7 O1AD 103.3(6) 3_557 4_566
O6C1 Cs7 O1AD 46.2(6) . 4_566
O6C1 Cs7 O1AD 133.8(6) 3_557 4_566
O4W Cs7 O1AD 122.6(15) . 2_546
O4W Cs7 O1AD 57.4(15) 3_557 2_546
O7B2 Cs7 O1AD 59.9(6) . 2_546
O7B2 Cs7 O1AD 120.1(6) 3_557 2_546
O10B Cs7 O1AD 90.9(6) . 2_546
O10B Cs7 O1AD 89.1(6) 3_557 2_546
O6C2 Cs7 O1AD 103.3(6) . 2_546
O6C2 Cs7 O1AD 76.7(6) 3_557 2_546
O6C1 Cs7 O1AD 133.8(6) . 2_546
O6C1 Cs7 O1AD 46.2(6) 3_557 2_546
O1AD Cs7 O1AD 180.000(3) 4_566 2_546
Si O1SI W4 124.3(6) . .
Si O1SI W3 123.9(6) . .
W4 O1SI W3 92.4(4) . .
Si O1SI W9 124.5(7) . .
W4 O1SI W9 92.7(4) . .
W3 O1SI W9 89.2(4) . .
Si O2SI W11 124.5(7) . .
Si O2SI W7 124.0(6) . .
W11 O2SI W7 92.3(4) . .
Si O2SI W8 123.1(6) . .
W11 O2SI W8 91.5(4) . .
W7 O2SI W8 92.2(4) . .
Si O3SI Rh1 121.3(6) . .
Si O3SI W1 126.3(6) . .
Rh1 O3SI W1 90.4(4) . .
Si O3SI W2 125.6(6) . .
Rh1 O3SI W2 90.3(4) . .
W1 O3SI W2 92.6(4) . .
Si O4SI W6 126.4(7) . .
Si O4SI W5 123.2(7) . .
W6 O4SI W5 91.6(4) . .
Si O4SI W10 122.9(6) . .
W6 O4SI W10 91.5(4) . .
W5 O4SI W10 91.4(4) . .
W1 O1A Cs4A 112.5(6) . 3_657
W1 O1A Cs6 153.8(7) . 1_655
Cs4A O1A Cs6 93.1(3) 3_657 1_655
W1 O1A Cs4 105.8(6) . 3_657
Cs4A O1A Cs4 12.21(15) 3_657 3_657
Cs6 O1A Cs4 98.3(3) 1_655 3_657
W5 O1CR Rh1 142.7(7) . .
W5 O1CR Cs2 108.3(5) . 4_666
Rh1 O1CR Cs2 102.7(5) . 4_666
W1 O1BR Rh1 114.1(6) . .
W1 O1BR Cs2 107.6(5) . 4_666
Rh1 O1BR Cs2 104.2(5) . 4_666
W1 O1BR Cs5 94.4(4) . 1_655
Rh1 O1BR Cs5 100.3(4) . 1_655
Cs2 O1BR Cs5 136.2(4) 4_666 1_655
W1 O1B W2 119.2(7) . .
W1 O1B Cs3 110.4(5) . 1_655
W2 O1B Cs3 106.3(5) . 1_655
W1 O1B Cs5 112.3(5) . 1_655
W2 O1B Cs5 93.7(4) . 1_655
Cs3 O1B Cs5 114.0(4) 1_655 1_655
W4 O2CR Rh1 142.4(8) . .
W4 O2CR Cs6 102.5(5) . 4_665
Rh1 O2CR Cs6 106.4(5) . 4_665
W2 O2BR Rh1 114.2(6) . .
W2 O2BR Cs6 101.4(5) . 4_665
Rh1 O2BR Cs6 105.2(4) . 4_665
W2 O2BR Cs5 93.9(4) . 1_655
Rh1 O2BR Cs5 116.1(5) . 1_655
Cs6 O2BR Cs5 124.7(4) 4_665 1_655
W2 O2A Cs1 109.7(5) . .
W2 O2A Cs5 88.0(5) . 1_655
Cs1 O2A Cs5 149.1(4) . 1_655
W4 O4A Cs4 123.4(8) . 2_556
W4 O4A Cs4A 118.6(7) . 2_556
Cs4 O4A Cs4A 11.9(2) 2_556 2_556
W4 O4A Cs2 91.4(6) . .
Cs4 O4A Cs2 137.0(5) 2_556 .
Cs4A O4A Cs2 131.7(4) 2_556 .
W5 O5A Cs6 92.1(6) . .
W6 O6A Cs5 151.3(7) . 4_666
W7 O7A Cs4A 151.4(7) . .
W7 O7A Cs4 147.7(7) . .
Cs4A O7A Cs4 13.0(2) . .
W7 O7A Cs4 105.5(6) . 3_657
Cs4A O7A Cs4 102.5(5) . 3_657
Cs4 O7A Cs4 100.5(4) . 3_657
W7 O7A Cs4A 106.0(6) . 3_657
Cs4A O7A Cs4A 100.0(4) . 3_657
Cs4 O7A Cs4A 95.4(4) . 3_657
Cs4 O7A Cs4A 12.5(2) 3_657 3_657
W8 O8A Cs2 115.3(6) . 3_556
W8 O8A Cs1 108.3(6) . .
Cs2 O8A Cs1 127.6(4) 3_556 .
W9 O9A Cs1 166.2(7) . 1_455
W9 O9A Cs3 105.1(6) . .
Cs1 O9A Cs3 88.0(3) 1_455 .
W11 O9C W9 155.3(7) . .
W10 O10A Cs3 107.2(6) . .
W10 O10A Cs4A 157.8(7) . 3_557
Cs3 O10A Cs4A 94.8(3) . 3_557
W10 O10A Cs6 87.4(5) . .
Cs3 O10A Cs6 142.8(5) . .
Cs4A O10A Cs6 76.5(3) 3_557 .
W10 O10B W11 149.4(7) . .
W10 O10B Cs7 107.4(5) . .
W11 O10B Cs7 102.7(5) . .
W6 O1C1 W1 153.5(7) . .
W6 O1C1 Cs2 104.6(5) . 4_666
W1 O1C1 Cs2 100.9(5) . 4_666
W7 O1C2 W1 152.9(7) . .
W7 O1C2 Cs4A 99.2(4) . 3_657
W1 O1C2 Cs4A 92.1(4) . 3_657
W7 O1C2 Cs3 102.8(5) . 1_655
W1 O1C2 Cs3 101.7(5) . 1_655
Cs4A O1C2 Cs3 89.8(3) 3_657 1_655
W7 O1C2 Cs4 92.1(4) . 3_657
W1 O1C2 Cs4 94.2(4) . 3_657
Cs4A O1C2 Cs4 12.12(14) 3_657 3_657
Cs3 O1C2 Cs4 101.0(3) 1_655 3_657
W8 O2C2 W2 148.8(7) . .
W8 O2C2 Cs3 104.9(5) . 1_655
W2 O2C2 Cs3 105.0(5) . 1_655
W8 O2C2 Cs1 94.7(4) . .
W2 O2C2 Cs1 96.3(4) . .
Cs3 O2C2 Cs1 85.4(3) 1_655 .
W8 O3C1 W3 150.5(7) . .
W9 O3B1 W3 121.2(6) . .
W9 O3B1 Cs2 96.4(5) . .
W3 O3B1 Cs2 97.6(4) . .
W2 O3C1 W3 152.9(7) . .
W2 O3C1 Cs6 104.1(5) . 4_665
W3 O3C1 Cs6 101.1(5) . 4_665
W3 O3B2 W4 121.9(7) . .
W3 O3B2 Cs6 103.5(5) . 4_665
W4 O3B2 Cs6 104.8(5) . 4_665
W3 O3B2 Cs2 112.8(5) . .
W4 O3B2 Cs2 96.7(5) . .
Cs6 O3B2 Cs2 117.8(4) 4_665 .
W9 O4B1 W4 120.9(7) . .
W9 O4B1 Cs2 112.5(5) . .
W4 O4B1 Cs2 94.6(5) . .
W9 O4B1 Cs5 116.2(6) . .
W4 O4B1 Cs5 98.2(4) . .
Cs2 O4B1 Cs5 112.0(4) . .
W5 O4C1 W4 144.4(7) . .
W5 O4C1 Cs5 112.5(5) . .
W4 O4C1 Cs5 103.0(5) . .
W10 O5B1 W5 122.8(6) . .
W10 O5B1 Cs6 112.0(5) . .
W5 O5B1 Cs6 109.3(5) . .
W10 O5B1 Cs5 112.4(5) . .
W5 O5B1 Cs5 95.8(4) . .
Cs6 O5B1 Cs5 101.4(3) . .
W6 O5B2 W5 122.1(6) . .
W6 O5B2 Cs2 102.5(5) . 4_666
W5 O5B2 Cs2 100.3(5) . 4_666
W6 O5B2 Cs6 116.2(5) . .
W5 O5B2 Cs6 84.3(4) . .
Cs2 O5B2 Cs6 130.9(4) 4_666 .
W10 O6C1 W6 119.6(6) . .
W10 O6C1 Cs7 105.2(5) . .
W6 O6C1 Cs7 107.0(6) . .
W7 O6C2 W6 149.8(8) . .
W7 O6C2 Cs7 101.4(5) . .
W6 O6C2 Cs7 108.0(5) . .
W7 O7B1 W8 121.0(6) . .
W7 O7B1 Cs3 109.0(5) . 1_655
W8 O7B1 Cs3 101.4(4) . 1_655
W7 O7B2 W11 120.6(7) . .
W7 O7B2 Cs7 107.3(5) . .
W11 O7B2 Cs7 106.8(5) . .
W11 O8B1 W8 121.4(7) . .
W11 O8B1 Cs2 144.9(6) . 3_556
W8 O8B1 Cs2 93.7(4) . 3_556
W10 O9C1 W9 151.8(7) . .
W10 O9C1 Cs3 92.3(5) . .
W9 O9C1 Cs3 98.0(5) . .
W10 O9C1 Cs5 106.3(5) . .
W9 O9C1 Cs5 97.7(5) . .
Cs3 O9C1 Cs5 100.0(3) . .
C2A C1 Rh1 111.9(20) . .
C2B C1 Rh1 109.8(20) . .
O1AC C2A O2AC 120.2(39) . .
O1AC C2A C1 121.5(38) . .
O2AC C2A C1 118.3(39) . .
C2A O1AC O6A 129.2(28) . 4_665
C2A O1AC Cs5 131.2(27) . 1_655
O6A O1AC Cs5 62.0(7) 4_665 1_655
C2A O2AC O6C1 115.6(26) . 4_665
C2A O2AC Cs4A 123.3(26) . 2_556
O6C1 O2AC Cs4A 120.3(10) 4_665 2_556
C2A O2AC Cs6 114.3(24) . 4_665
O6C1 O2AC Cs6 78.1(7) 4_665 4_665
Cs4A O2AC Cs6 86.5(8) 2_556 4_665
C2A O2AC Cs4 116.4(26) . 2_556
O6C1 O2AC Cs4 127.6(10) 4_665 2_556
Cs4A O2AC Cs4 7.6(2) 2_556 2_556
Cs6 O2AC Cs4 86.7(7) 4_665 2_556
O2AD C2B O1AD 122.7(51) . .
O2AD C2B C1 121.0(46) . .
O1AD C2B C1 116.1(44) . .
O2AD C2B Cs4A 24.8(31) . 2_556
O1AD C2B Cs4A 142.7(34) . 2_556
C1 C2B Cs4A 100.2(24) . 2_556
O2AD C2B Cs6 54.8(32) . 4_665
O1AD C2B Cs6 92.7(28) . 4_665
C1 C2B Cs6 119.7(24) . 4_665
Cs4A C2B Cs6 75.5(10) 2_556 4_665
C2B O1AD Cs5 128.5(31) . 1_655
C2B O1AD Cs7 102.7(28) . 2_556
Cs5 O1AD Cs7 125.2(11) 1_655 2_556
C2B O2AD Cs4A 142.8(43) . 2_556
C2B O2AD Cs4 135.4(41) . 2_556
Cs4A O2AD Cs4 10.5(4) 2_556 2_556
C2B O2AD Cs6 105.9(38) . 4_665
Cs4A O2AD Cs6 104.0(19) 2_556 4_665
Cs4 O2AD Cs6 104.4(18) 2_556 4_665
Cs3 O1W Cs1 92.4(5) . 1_455
Cs4 O2W Cs3 120.0(9) . 1_655
Cs4 O2W Cs4A 10.6(2) . .
Cs3 O2W Cs4A 121.9(9) 1_655 .
Cs6 O3W Cs5 105.9(5) . .
Cs4 O5W Cs3 131.6(26) . 1_655
Cs4 O5W Cs4A 99.6(20) . 3_657
Cs3 O5W Cs4A 98.0(20) 1_655 3_657
Cs4 O5W Cs4A 9.5(3) . .
Cs3 O5W Cs4A 130.0(23) 1_655 .
Cs4A O5W Cs4A 91.0(18) 3_657 .

loop_
_geom_bond_atom_site_label_1
_geom_bond_atom_site_label_2
_geom_bond_distance
_geom_bond_site_symmetry_2
W1 O1A 1.720(12) .
W1 O1BR 1.856(11) .
W1 O1B 1.922(12) .
W1 O1C2 1.958(12) .
W1 O1C1 1.964(13) .
W1 O3SI 2.314(11) .
W1 Cs4A 3.973(4) 3_657
W1 Cs4 4.089(6) 3_657
W1 Cs2 4.1184(14) 4_666
W1 Cs3 4.251(2) 1_655
W1 Cs5 4.3124(15) 1_655
W2 O2A 1.723(12) .
W2 O2BR 1.822(13) .
W2 O3C1 1.896(13) .
W2 O1B 1.961(12) .
W2 O2C2 2.014(12) .
W2 O3SI 2.321(11) .
W2 Cs5 3.8601(14) 1_655
W2 Cs6 4.0344(14) 4_665
W2 Cs1 4.1586(7) .
W2 Cs3 4.180(2) 1_655
W3 O3A 1.708(11) .
W3 O3B1 1.919(12) .
W3 O3C1 1.919(12) .
W3 O3B2 1.924(13) .
W3 O3C1 1.946(13) .
W3 O1SI 2.360(11) .
W3 Cs6 3.9897(14) 4_665
W3 Cs2 4.2996(14) .
W4 O4A 1.743(14) .
W4 O2CR 1.797(12) .
W4 O4C1 1.939(13) .
W4 O3B2 1.949(13) .
W4 O4B1 2.042(14) .
W4 O1SI 2.330(13) .
W4 Cs2 3.9096(13) .
W4 Cs5 4.0148(15) .
W4 Cs6 4.0383(14) 4_665
W4 Cs4 4.123(6) 2_556
W4 Cs4A 4.357(4) 2_556
W5 O5A 1.727(13) .
W5 O1CR 1.818(13) .
W5 O4C1 1.900(13) .
W5 O5B2 1.970(13) .
W5 O5B1 2.002(13) .
W5 O4SI 2.375(12) .
W5 Cs6 4.0790(14) .
W5 Cs2 4.1585(14) 4_666
W5 Cs5 4.2145(15) .
W6 O6A 1.716(12) .
W6 O5B2 1.871(13) .
W6 O1C1 1.874(13) .
W6 O6C2 1.919(13) .
W6 O6C1 1.955(13) .
W6 O4SI 2.315(12) .
W6 Cs2 4.1553(15) 4_666
W6 Cs4 4.482(7) 3_657
W6 Cs7 4.4992(7) .
W7 O7A 1.712(14) .
W7 O1C2 1.904(12) .
W7 O7B2 1.907(14) .
W7 O6C2 1.909(13) .
W7 O7B1 1.918(12) .
W7 O2SI 2.331(13) .
W7 Cs4 4.002(6) 3_657
W7 Cs4A 4.144(4) 3_657
W7 Cs3 4.246(2) 1_655
W7 Cs7 4.3214(7) .
W8 O8A 1.716(11) .
W8 O2C2 1.869(12) .
W8 O3C1 1.883(13) .
W8 O8B1 1.948(12) .
W8 O7B1 1.952(13) .
W8 O2SI 2.344(11) .
W8 Cs1 4.0329(7) .
W8 Cs2 4.0352(13) 3_556
W8 Cs3 4.079(2) 1_655
W9 O9A 1.700(12) .
W9 O4B1 1.877(13) .
W9 O3B1 1.904(12) .
W9 O9C1 1.922(14) .
W9 O9C 1.940(13) .
W9 O1SI 2.384(12) .
W9 Cs3 4.075(2) .
W9 Cs2 4.2598(13) .
W9 Cs5 4.344(2) .
W10 O10A 1.696(12) .
W10 O5B1 1.876(13) .
W10 O10B 1.906(14) .
W10 O9C1 1.917(13) .
W10 O6C1 1.941(14) .
W10 O4SI 2.385(12) .
W10 Cs3 3.9142(15) .
W10 Cs6 4.0501(14) .
W10 Cs7 4.4427(8) .
W11 O11A 1.729(13) .
W11 O9C 1.860(13) .
W11 O8B1 1.890(12) .
W11 O10B 1.941(14) .
W11 O7B2 1.961(14) .
W11 O2SI 2.330(12) .
W11 Cs7 4.3444(7) .
Si O4SI 1.620(12) .
Si O1SI 1.632(13) .
Si O2SI 1.636(13) .
Si O3SI 1.645(12) .
Rh1 C1 1.98(2) .
Rh1 O1CR 1.987(13) .
Rh1 O1BR 2.001(12) .
Rh1 O2CR 2.004(13) .
Rh1 O2BR 2.036(13) .
Rh1 O3SI 2.248(12) .
Rh1 Cs2 4.132(2) 4_666
Rh1 Cs6 4.270(2) 4_665
Cs1 O8A 3.150(13) 3_656
Cs1 O8A 3.150(13) .
Cs1 O9A 3.159(12) 1_655
Cs1 O9A 3.159(12) 3_556
Cs1 O1W 3.17(2) 3_556
Cs1 O1W 3.17(2) 1_655
Cs1 O2A 3.248(14) .
Cs1 O2A 3.248(14) 3_656
Cs1 O2C2 3.424(11) .
Cs1 O2C2 3.424(11) 3_656
Cs1 W8 4.0329(7) 3_656
Cs2 O8A 2.992(13) 3_556
Cs2 O1BR 3.158(13) 4_565
Cs2 O3B2 3.170(13) .
Cs2 O4B1 3.173(12) .
Cs2 O1CR 3.212(12) 4_565
Cs2 O1C1 3.266(12) 4_565
Cs2 O5B2 3.326(13) 4_565
Cs2 O8B1 3.411(12) 3_556
Cs2 O4A 3.46(2) .
Cs2 O3B1 3.603(13) .
Cs2 W8 4.0352(13) 3_556
Cs3 O5W 2.98(7) 1_455
Cs3 O1W 3.04(2) .
Cs3 O10A 3.062(15) .
Cs3 O2C2 3.177(13) 1_455
Cs3 O1B 3.181(12) 1_455
Cs3 O7B1 3.216(12) 1_455
Cs3 O2W 3.26(3) 1_455
Cs3 O9A 3.288(13) .
Cs3 O9C1 3.336(14) .
Cs3 O1C2 3.396(13) 1_455
Cs4 Cs4A 0.724(8) .
Cs4 O4A 2.90(2) 2_546
Cs4 O5W 2.94(7) .
Cs4 O2W 2.96(3) .
Cs4 O2AD 3.01(6) 2_546
Cs4 O7A 3.18(2) .
Cs4 O7A 3.19(2) 3_657
Cs4 O1A 3.27(2) 3_657
Cs4 O1C2 3.450(13) 3_657
Cs4 O2AC 3.79(3) 2_546
Cs4 W7 4.002(6) 3_657
Cs4 W1 4.089(6) 3_657
Cs4A O2AD 2.49(6) 2_546
Cs4A O7A 2.984(15) .
Cs4A O1A 2.984(14) 3_657
Cs4A O2AC 3.23(3) 2_546
Cs4A O4A 3.24(2) 2_546
Cs4A O7A 3.331(15) 3_657
Cs4A O5W 3.36(7) 3_657
Cs4A O2W 3.39(3) .
Cs4A O1C2 3.388(13) 3_657
Cs4A O10A 3.433(12) 3_557
Cs4A O5W 3.43(7) .
Cs5 O4C1 3.106(12) .
Cs5 O1AC 3.13(3) 1_455
Cs5 O6A 3.139(12) 4_565
Cs5 O3W 3.17(2) .
Cs5 O4B1 3.176(13) .
Cs5 O1B 3.199(12) 1_455
Cs5 O2BR 3.281(11) 1_455
Cs5 O5B1 3.512(13) .
Cs5 O2A 3.513(14) 1_455
Cs5 O9C1 3.645(13) .
Cs5 O1AD 3.67(4) 1_455
Cs5 O1BR 3.754(13) 1_455
Cs6 O5B1 2.954(11) .
Cs6 O3B2 3.074(14) 4_566
Cs6 O3W 3.11(2) .
Cs6 O3C1 3.128(13) 4_566
Cs6 O2AD 3.14(6) 4_566
Cs6 O1A 3.152(13) 1_455
Cs6 O2CR 3.248(13) 4_566
Cs6 O2BR 3.258(12) 4_566
Cs6 O2AC 3.27(3) 4_566
Cs6 O5A 3.632(15) .
Cs6 C2B 3.70(5) 4_566
Cs6 O10A 3.755(15) .
Cs7 O4W 3.09(7) .
Cs7 O4W 3.09(7) 3_557
Cs7 O7B2 3.351(14) .
Cs7 O7B2 3.351(14) 3_557
Cs7 O10B 3.483(13) .
Cs7 O10B 3.483(13) 3_557
Cs7 O6C2 3.519(14) .
Cs7 O6C2 3.519(14) 3_557
Cs7 O6C1 3.520(13) .
Cs7 O6C1 3.520(13) 3_557
Cs7 O1AD 3.76(4) 4_566
Cs7 O1AD 3.76(4) 2_546
O1A Cs4A 2.984(14) 3_657
O1A Cs6 3.152(13) 1_655
O1A Cs4 3.27(2) 3_657
O1CR Cs2 3.212(12) 4_666
O1BR Cs2 3.158(13) 4_666
O1BR Cs5 3.754(13) 1_655
O1B Cs3 3.181(12) 1_655
O1B Cs5 3.199(12) 1_655
O2CR Cs6 3.248(13) 4_665
O2BR Cs6 3.258(12) 4_665
O2BR Cs5 3.281(11) 1_655
O2A Cs5 3.513(13) 1_655
O4A Cs4 2.90(2) 2_556
O4A Cs4A 3.24(2) 2_556
O6A Cs5 3.139(12) 4_666
O7A Cs4 3.19(2) 3_657
O7A Cs4A 3.331(15) 3_657
O8A Cs2 2.992(13) 3_556
O9A Cs1 3.159(12) 1_455
O10A Cs4A 3.433(12) 3_557
O1C1 Cs2 3.266(12) 4_666
O1C2 Cs4A 3.388(12) 3_657
O1C2 Cs3 3.396(13) 1_655
O1C2 Cs4 3.450(13) 3_657
O2C2 Cs3 3.177(13) 1_655
O3C1 Cs6 3.128(13) 4_665
O3B2 Cs6 3.074(14) 4_665
O5B2 Cs2 3.326(13) 4_666
O7B1 Cs3 3.216(12) 1_655
O8B1 Cs2 3.411(12) 3_556
C1 C2A 1.43(5) .
C1 C2B 1.48(5) .
C2A O1AC 1.31(6) .
C2A O2AC 1.36(5) .
O1AC O6A 2.97(3) 4_665
O1AC Cs5 3.13(3) 1_655
O2AC O6C1 2.78(3) 4_665
O2AC Cs4A 3.23(3) 2_556
O2AC Cs6 3.27(3) 4_665
O2AC Cs4 3.79(3) 2_556
C2B O2AD 1.27(8) .
C2B O1AD 1.28(6) .
C2B Cs4A 3.58(5) 2_556
C2B Cs6 3.70(5) 4_665
O1AD Cs5 3.67(4) 1_655
O1AD Cs7 3.76(4) 2_556
O2AD Cs4A 2.49(6) 2_556
O2AD Cs4 3.01(6) 2_556
O2AD Cs6 3.14(6) 4_665
O1W Cs1 3.17(2) 1_455
O2W Cs3 3.26(3) 1_655
O5W Cs3 2.98(7) 1_655
O5W Cs4A 3.36(7) 3_657
